data_4133300
loop_
_publ_author_name
'Mart\'inez-Mart\'inez, Antonio J'
'Tegner, Bengt E.'
'McKay, Alasdair I.'
'Bukvic, Alexander J.'
'Rees, Nicholas H.'
'Tizzard, Graham J.'
'Coles, Simon J.'
'Warren, Mark R.'
'Macgregor, Stuart A.'
'Weller, Andrew S.'

_publ_section_title
;
 Modulation of \s-Alkane Interactions in
 [Rh(L<sub>2</sub>)(alkane)]<sup>+</sup> Solid-State Molecular
 Organometallic (SMOM) Systems by Variation of the Chelating Phosphine and
 Alkane: Access to \h<sup>2</sup>,\h<sup>2</sup>-\s-Alkane Rh(I),
 \h<sup>1</sup>-\s-Alkane Rh(III) Complexes, and Alkane Encapsulation.
;
_journal_issue 44
_journal_name_full 'Journal of the American Chemical Society'
_journal_page_first 14958
_journal_page_last 14970
_journal_paper_doi 10.1021/jacs.8b09364
_journal_volume 140
_journal_year 2018
_chemical_formula_moiety '0.5(C36 H62 P2 Rh), 0.25(C136 H148 B2 F48 P4 Rh2), 0.5(C32 H12 B F24)'
_chemical_formula_sum 'C68 H74 B F24 P2 Rh'
_chemical_formula_weight 1522.93
_space_group_crystal_system monoclinic
_space_group_IT_number 15
_space_group_name_Hall '-I 2ya'
_space_group_name_H-M_alt 'I 1 2/a 1'
_atom_sites_solution_hydrogens geom
_atom_sites_solution_primary dual
_audit_creation_date 2018-08-29
_audit_creation_method
;
Olex2 1.2
(compiled 2018.05.29 svn.r3508 for OlexSys, GUI svn.r5506)
;
_cell_angle_alpha 90
_cell_angle_beta 96.729(2)
_cell_angle_gamma 90
_cell_formula_units_Z 16
_cell_length_a 20.2541(5)
_cell_length_b 17.6079(3)
_cell_length_c 79.0504(15)
_cell_measurement_reflns_used 25973
_cell_measurement_temperature 150.00(10)
_cell_measurement_theta_max 76.2400
_cell_measurement_theta_min 4.3620
_cell_volume 27997.7(10)
_computing_cell_refinement 'CrysAlisPro 1.171.38.43b (Rigaku OD, 2015)'
_computing_data_collection 'CrysAlisPro 1.171.38.43b (Rigaku OD, 2015)'
_computing_data_reduction 'CrysAlisPro 1.171.38.43b (Rigaku OD, 2015)'
_computing_molecular_graphics 'Olex2 (Dolomanov et al., 2009)'
_computing_publication_material 'Olex2 (Dolomanov et al., 2009)'
_computing_structure_refinement 'ShelXL (Sheldrick, 2015)'
_computing_structure_solution 'ShelXT (Sheldrick, 2015)'
_diffrn_ambient_environment N~2~
_diffrn_ambient_temperature 150.00(10)
_diffrn_detector 'CCD plate'
_diffrn_detector_area_resol_mean 10.5035
_diffrn_detector_type Atlas
_diffrn_measured_fraction_theta_full 1.000
_diffrn_measured_fraction_theta_max 0.991
_diffrn_measurement_details
;
List of Runs (angles in degrees, time in seconds):

  # Type    Start    End  Width  t~exp~   \w     \q     \k     \f   Frames
--------------------------------------------------------------------------
  1  \w    -48.00  29.25   0.75    7.50    --  -41.90  37.00-180.00  103
  2  \w     52.00  87.25   0.75    7.50    --   41.90-125.00-180.00   47
  3  \w   -119.00  -5.00   0.75    7.50    --  -41.90 -19.00   0.00  152
  4  \w     39.00  90.00   0.75   35.00    --  111.00 -30.00-180.00   68
  5  \w     77.00 103.25   0.75   35.00    --  111.00 -94.00-120.00   35
  6  \w     66.00 117.00   0.75   35.00    --  111.00-125.00 -90.00   68
  7  \w     82.00 112.00   0.75   35.00    --  111.00-125.00   0.00   40
  8  \w     49.00  80.50   0.75   35.00    --  111.00 -30.00   0.00   42
  9  \w     40.00  76.00   0.75   35.00    --  111.00 -45.00   0.00   48
 10  \w     43.00  74.50   0.75   35.00    --  111.00 -45.00 -30.00   42
 11  \w     41.00 107.00   0.75   35.00    --  111.00 -94.00  30.00   88
 12  \w     41.00  84.50   0.75   35.00    --  111.00 -45.00  90.00   58
 13  \w     32.00 147.50   0.75   35.00    --  111.00 -15.00  30.00  154
 14  \w    136.00 171.25   0.75   35.00    --  111.00 125.00-120.00   47
 15  \w    102.00 128.25   0.75   35.00    --  111.00 125.00-120.00   35
 16  \w     36.00  90.00   0.75   35.00    --  111.00 -30.00 -90.00   72
 17  \w     37.00  80.50   0.75   35.00    --  111.00 -94.00-150.00   58
 18  \w    -20.00  28.00   0.75    7.50    --  -41.90  37.00 -30.00   64
 19  \w     27.00  57.00   0.75    7.50    --   41.90-125.00-120.00   40
 20  \w     39.00  85.50   0.75    7.50    --   41.90-125.00  60.00   62
 21  \w      1.00  58.00   0.75    7.50    --   41.90 -99.00 -60.00   76
 22  \w     56.00  98.00   0.75   35.00    --  111.00 -77.00-120.00   56
 23  \w     50.00  82.25   0.75   35.00    --  111.00-125.00 150.00   43
 24  \w     56.00  97.25   0.75   35.00    --  111.00 -45.00-120.00   55
 25  \w     61.00  90.25   0.75   35.00    --  111.00 -30.00-150.00   39
 26  \w     92.00 135.50   0.75   35.00    --  111.00  30.00  30.00   58
 27  \w     41.00  84.50   0.75   35.00    --  111.00 -94.00-180.00   58
 28  \w     85.00 118.00   0.75   35.00    --  111.00-125.00  30.00   44
 29  \w     31.00 113.50   0.75   35.00    --  111.00   0.00 150.00  110
 30  \w    129.00 173.25   0.75   35.00    --  111.00   0.00 150.00   59
 31  \w     60.00  90.00   0.75   35.00    --  111.00 -61.00 -60.00   40
 32  \w     93.00 119.25   0.75   35.00    --  111.00-125.00-150.00   35
 33  \w     61.00 113.50   0.75   35.00    --  111.00-125.00 120.00   70
 34  \w     85.00 141.25   0.75   35.00    --  111.00 -77.00  60.00   75
 35  \w     98.00 124.25   0.75   35.00    --  111.00 -61.00 -60.00   35
 36  \w     52.00  78.25   0.75   35.00    --  111.00 -45.00-180.00   35
 37  \w     36.00  68.25   0.75   35.00    --  111.00 -30.00 150.00   43
;
_diffrn_measurement_device 'four-circle diffractometer'
_diffrn_measurement_device_type 'SuperNova, Dual, Cu at zero, Atlas'
_diffrn_measurement_method '\w scans'
_diffrn_orient_matrix_type 'CrysAlisPro convention (1999,Acta A55,543-557)'
_diffrn_orient_matrix_UB_11 -0.0230484000
_diffrn_orient_matrix_UB_12 -0.0281042000
_diffrn_orient_matrix_UB_13 -0.0181936000
_diffrn_orient_matrix_UB_21 -0.0719846000
_diffrn_orient_matrix_UB_22 -0.0052108000
_diffrn_orient_matrix_UB_23 0.0043926000
_diffrn_orient_matrix_UB_31 -0.0123800000
_diffrn_orient_matrix_UB_32 0.0827068000
_diffrn_orient_matrix_UB_33 -0.0058848000
_diffrn_radiation_monochromator mirror
_diffrn_radiation_probe x-ray
_diffrn_radiation_type CuK\a
_diffrn_radiation_wavelength 1.54184
_diffrn_reflns_av_R_equivalents 0.0476
_diffrn_reflns_av_unetI/netI 0.0307
_diffrn_reflns_Laue_measured_fraction_full 1.000
_diffrn_reflns_Laue_measured_fraction_max 0.991
_diffrn_reflns_limit_h_max 25
_diffrn_reflns_limit_h_min -25
_diffrn_reflns_limit_k_max 22
_diffrn_reflns_limit_k_min -12
_diffrn_reflns_limit_l_max 99
_diffrn_reflns_limit_l_min -99
_diffrn_reflns_number 146745
_diffrn_reflns_point_group_measured_fraction_full 1.000
_diffrn_reflns_point_group_measured_fraction_max 0.991
_diffrn_reflns_theta_full 67.684
_diffrn_reflns_theta_max 76.610
_diffrn_reflns_theta_min 3.437
_diffrn_source 'micro-focus sealed X-ray tube'
_diffrn_source_type 'SuperNova (Cu) X-ray Source'
_exptl_absorpt_coefficient_mu 3.327
_exptl_absorpt_correction_T_max 1.00000
_exptl_absorpt_correction_T_min 0.65094
_exptl_absorpt_correction_type multi-scan
_exptl_absorpt_process_details
;
CrysAlisPro 1.171.38.43b (Rigaku Oxford Diffraction, 2015)
Empirical absorption correction using spherical harmonics,
 implemented in SCALE3 ABSPACK scaling algorithm.
;
_exptl_crystal_colour orange
_exptl_crystal_colour_primary orange
_exptl_crystal_density_diffrn 1.445
_exptl_crystal_description prism
_exptl_crystal_F_000 12448
_exptl_crystal_size_max 0.18
_exptl_crystal_size_mid 0.16
_exptl_crystal_size_min 0.1
_refine_diff_density_max 2.633
_refine_diff_density_min -0.659
_refine_diff_density_rms 0.090
_refine_ls_extinction_method none
_refine_ls_goodness_of_fit_ref 1.034
_refine_ls_hydrogen_treatment constr
_refine_ls_matrix_type full
_refine_ls_number_parameters 1919
_refine_ls_number_reflns 29180
_refine_ls_number_restraints 1580
_refine_ls_restrained_S_all 1.081
_refine_ls_R_factor_all 0.0613
_refine_ls_R_factor_gt 0.0533
_refine_ls_shift/su_max 0.004
_refine_ls_shift/su_mean 0.000
_refine_ls_structure_factor_coef Fsqd
_refine_ls_weighting_details 'w=1/[\s^2^(Fo^2^)+(0.0867P)^2^+47.5667P] where P=(Fo^2^+2Fc^2^)/3'
_refine_ls_weighting_scheme calc
_refine_ls_wR_factor_gt 0.1447
_refine_ls_wR_factor_ref 0.1538
_reflns_Friedel_coverage 0.000
_reflns_number_gt 24782
_reflns_number_total 29180
_reflns_threshold_expression 'I > 2\s(I)'
_cod_data_source_file ja8b09364_si_002.cif
_cod_data_source_block 4-NBD
_cod_database_code 4133300
_shelx_shelxl_version_number 2018/1
_chemical_oxdiff_formula 'C54 H66 Rh1 B1 P2 F24'
_shelx_space_group_comment
;
The symmetry employed for this shelxl refinement is uniquely defined
by the following loop, which should always be used as a source of
symmetry information in preference to the above space-group names.
They are only intended as comments.
;
_shelx_estimated_absorpt_t_max 0.732
_shelx_estimated_absorpt_t_min 0.586
_reflns_odcompleteness_completeness 99.93
_reflns_odcompleteness_iscentric 1
_reflns_odcompleteness_theta 74.33
_olex2_refinement_description
;
1. Fixed Uiso
 At 1.2 times of:
  All C(H) groups, All C(H,H) groups
2. Restrained distances
 F7-F8 \\sim F7-F9 \\sim F8-F9 \\sim F9A-F8A \\sim F9A-F7A \\sim F8A-F7A
 with sigma of 0.04
 C51-F7 \\sim C51-F8 \\sim C51-F9 \\sim C51-F9A \\sim C51-F8A \\sim C51-F7A
 with sigma of 0.02
 F1-F2 \\sim F1-F3 \\sim F2-F3 \\sim F1A-F2A \\sim F1A-F3A \\sim F2A-F3A
 with sigma of 0.04
 C43-F1 \\sim C43-F2 \\sim C43-F3 \\sim C43-F1A \\sim C43-F2A \\sim C43-F3A
 with sigma of 0.02
 F37-F38 \\sim F37-F39 \\sim F38-F39 \\sim F37A-F39A \\sim F37A-F38A \\sim
F39A-F38A
 with sigma of 0.04
 C135-F37 \\sim C135-F38 \\sim C135-F39 \\sim C135-F37A \\sim C135-F39A \\sim
C135-F38A
 with sigma of 0.02
 F31-F32 \\sim F32-F33 \\sim F33-F31 \\sim F31A-F32A \\sim F32A-F33A \\sim
F33A-F31A \\sim F31B-F32B ~
 F32B-F33B \\sim F33B-F31B
 with sigma of 0.02
 F26A-F27A \\sim F26A-F25A \\sim F26B-F27B \\sim F26B-F25B \\sim F26-F25 \\sim
F26-F27 \\sim F25-F27 ~
 F27B-F25B \\sim F27A-F25A
 with sigma of 0.04
 C111-F31 \\sim C111-F32 \\sim C111-F33 \\sim C111-F31A \\sim C111-F32A \\sim
C111-F33A \\sim C111-
 F32B \\sim C111-F33B \\sim C111-F31B
 with sigma of 0.02
 F28-F29 \\sim F28-F30 \\sim F29-F30 \\sim F28A-F29A \\sim F28A-F30A \\sim
F29A-F30A \\sim F28B-F29B ~
 F28B-F30B \\sim F29B-F30B
 with sigma of 0.04
 C120-F28 \\sim C120-F29 \\sim C120-F30 \\sim C120-F28A \\sim C120-F29A \\sim
C120-F30A \\sim F28B-
 C120 \\sim F29B-C120
 with sigma of 0.02
 F46-F47 \\sim F46-F48 \\sim F47-F48 \\sim F46A-F47A \\sim F46A-F48A \\sim
F47A-F48A \\sim F46B-F47B ~
 F46B-F48B \\sim F47B-F48B
 with sigma of 0.04
 C128-F47B \\sim C128-F47A \\sim C128-F48A \\sim C128-F48B \\sim C128-F46 \\sim
C128-F47 \\sim C128-
 F48 \\sim C128-F46A \\sim C128-F46B
 with sigma of 0.02
 C119-F26A \\sim C119-F26B \\sim C119-F26 \\sim C119-F25 \\sim C119-F27B \\sim
C119-F27A \\sim C119-
 F25A \\sim C119-F25B \\sim C119-F27
 with sigma of 0.02
3. Rigid bond restraints
 C43, F1, F2, F3, F1A, F2A, F3A
 with sigma for 1-2 distances of 0.01 and sigma for 1-3 distances of 0.01
 C120, F28, F29, F30, F28A, F29A, F30A, F28B, F29B, F30B
 with sigma for 1-2 distances of 0.01 and sigma for 1-3 distances of 0.01
4. Uiso/Uaniso restraints and constraints
C51 \\sim F7 \\sim F8 \\sim F9 \\sim F7A \\sim F8A \\sim F9A: within 2A with
sigma of 0.01 and sigma for terminal atoms of 0.01
C43 \\sim F1 \\sim F2 \\sim F3 \\sim F1A \\sim F2A \\sim F3A: within 2A with
sigma of 0.01 and sigma for terminal atoms of 0.01
F40 \\sim F41 \\sim F42 \\sim C136: within 2A with sigma of 0.04 and sigma for
terminal atoms of 0.08
C135 \\sim F37 \\sim F38 \\sim F39 \\sim F37A \\sim F38A \\sim F39A: within 2A
with sigma of 0.01 and sigma for terminal atoms of 0.01
C111 \\sim F31 \\sim F32 \\sim F33 \\sim F31A \\sim F32A \\sim F33A \\sim F31B
\\sim F32B \\sim F33B: within 2A with sigma of 0.01 and sigma for terminal
atoms of 0.01
C120 \\sim F28 \\sim F29 \\sim F30 \\sim F28A \\sim F29A \\sim F30A \\sim F28B
\\sim F29B \\sim F30B: within 2A with sigma of 0.01 and sigma for terminal
atoms of 0.01
C128 \\sim F46 \\sim F47 \\sim F48 \\sim F46A \\sim F47A \\sim F48A \\sim F46B
\\sim F47B \\sim F48B: within 2A with sigma of 0.01 and sigma for terminal
atoms of 0.01
C119 \\sim F25 \\sim F26 \\sim F27 \\sim F25A \\sim F26A \\sim F27A \\sim F25B
\\sim F26B \\sim F27B: within 2A with sigma of 0.01 and sigma for terminal
atoms of 0.01
Uanis(Rh1) = Uanis(Rh1A)
Uanis(P1A) = Uanis(P2)
Uanis(P2A) = Uanis(P1)
Uanis(F32B) = Uanis(F32)
Uanis(F31B) = Uanis(F31)
Uanis(F33A) = Uanis(F33)
Uanis(F33) = Uanis(F33B)
Uanis(F32) = Uanis(F32B)
Uanis(F31) = Uanis(F31B)
Uanis(F25) = Uanis(F25A)
Uanis(F26) = Uanis(F26A)
Uanis(F27) = Uanis(F27A)
Uanis(F25A) = Uanis(F25B)
Uanis(F26A) = Uanis(F26B)
Uanis(F27A) = Uanis(F27B)
Uanis(F28) = Uanis(F28A)
Uanis(F29) = Uanis(F29A)
Uanis(F30) = Uanis(F30A)
Uanis(F28A) = Uanis(F28B)
Uanis(F29A) = Uanis(F29B)
Uanis(F30A) = Uanis(F30B)
Uanis(F46) = Uanis(F46A)
Uanis(F47) = Uanis(F47A)
Uanis(F48) = Uanis(F48A)
Uanis(F46) = Uanis(F46B)
Uanis(F47) = Uanis(F47B)
Uanis(F48) = Uanis(F48B)
5. Rigid body (RIGU) restrains
 C51, F7, F8, F9, F7A, F8A, F9A
 with sigma for 1-2 distances of 0.004 and sigma for 1-3 distances of 0.004
 C135, F37, F38, F39, F37A, F38A, F39A
 with sigma for 1-2 distances of 0.004 and sigma for 1-3 distances of 0.004
 C111, F31, F32, F33, F31A, F32A, F33A, F31B, F32B, F33B
 with sigma for 1-2 distances of 0.004 and sigma for 1-3 distances of 0.004
 C120, F28, F29, F30, F28A, F29A, F30A, F28B, F29B, F30B
 with sigma for 1-2 distances of 0.004 and sigma for 1-3 distances of 0.004
 C128, F46, F47, F48, F46A, F47A, F48A, F46B, F47B, F48B
 with sigma for 1-2 distances of 0.004 and sigma for 1-3 distances of 0.004
 C119, F25, F26, F27, F25A, F26A, F27A, F25B, F26B, F27B
 with sigma for 1-2 distances of 0.004 and sigma for 1-3 distances of 0.004
6. Others
 1*[Sof(F31)+Sof(F32)+Sof(F33)]+1*[Sof(F31A)+Sof(F32A)+Sof(F33A)]+1*[Sof(F31B)+
 Sof(F32B)+Sof(F33B)]=1 with esd of 0.00001
 1*[Sof(F25A)+Sof(F26A)+Sof(F27A)]+1*[Sof(F25B)+Sof(F26B)+Sof(F27B)]+1*
 [Sof(F25)+Sof(F26)+Sof(F27)]=1 with esd of 0.00001
 1*[Sof(F46)+Sof(F47)+Sof(F48)]+1*[Sof(F46A)+Sof(F47A)+Sof(F48A)]+1*[Sof(F46B)+
 Sof(F47B)+Sof(F48B)]=1 with esd of 0.00001
 1*[Sof(F28)+Sof(F29)+Sof(F30)]+1*[Sof(F28A)+Sof(F29A)+Sof(F30A)]+1*[Sof(F28B)+
 Sof(F29B)+Sof(F30B)]=1 with esd of 0.00001
 Sof(Rh1A)=Sof(P1A)=Sof(P2A)=1-FVAR(1)
 Sof(Rh1)=Sof(P1)=Sof(P2)=FVAR(1)
 Sof(F1A)=Sof(F2A)=Sof(F3A)=1-FVAR(2)
 Sof(F1)=Sof(F2)=Sof(F3)=FVAR(2)
 Sof(F7A)=Sof(F8A)=Sof(F9A)=1-FVAR(3)
 Sof(F7)=Sof(F8)=Sof(F9)=FVAR(3)
 Sof(F28)=Sof(F29)=Sof(F30)=FVAR(4)
 Sof(F31)=Sof(F32)=Sof(F33)=FVAR(5)
 Sof(F46)=Sof(F47)=Sof(F48)=FVAR(6)
 Sof(F37A)=Sof(F38A)=Sof(F39A)=1-FVAR(7)
 Sof(F37)=Sof(F38)=Sof(F39)=FVAR(7)
 Sof(F31A)=Sof(F32A)=Sof(F33A)=FVAR(8)
 Sof(F31B)=Sof(F32B)=Sof(F33B)=FVAR(9)
 Sof(F25A)=Sof(F26A)=Sof(F27A)=FVAR(10)
 Sof(F25B)=Sof(F26B)=Sof(F27B)=FVAR(11)
 Sof(F46A)=Sof(F47A)=Sof(F48A)=FVAR(12)
 Sof(F46B)=Sof(F47B)=Sof(F48B)=FVAR(13)
 Sof(F28A)=Sof(F29A)=Sof(F30A)=FVAR(14)
 Sof(F28B)=Sof(F29B)=Sof(F30B)=FVAR(15)
 Sof(F25)=Sof(F26)=Sof(F27)=FVAR(16)
7.a Ternary CH refined with riding coordinates:
 C69(H69), C70(H70), C71(H71), C72(H72), C73(H73), C74(H74), C81(H81),
 C87(H87), C93(H93), C99(H99), C1(H1), C2(H2), C3(H3), C4(H4), C5(H5), C6(H6),
 C13(H13), C19(H19), C25(H25), C31(H31)
7.b Secondary CH2 refined with riding coordinates:
 C75(H75A,H75B), C76(H76A,H76B), C77(H77A,H77B), C78(H78A,H78B), C79(H79A,
 H79B), C80(H80A,H80B), C82(H82A,H82B), C83(H83A,H83B), C84(H84A,H84B),
 C85(H85A,H85B), C86(H86A,H86B), C88(H88A,H88B), C89(H89A,H89B), C90(H90A,H90B),
  C91(H91A,H91B), C92(H92A,H92B), C94(H94A,H94B), C95(H95A,H95B), C96(H96A,
 H96B), C97(H97A,H97B), C98(H98A,H98B), C100(H10A,H10B), C101(H10C,H10D),
 C102(H10E,H10F), C103(H10G,H10H), C104(H10I,H10J), C7(H7A,H7B), C8(H8A,H8B),
 C9(H9A,H9B), C10(H10K,H10L), C11(H11A,H11B), C12(H12A,H12B), C14(H14A,H14B),
 C15(H15A,H15B), C16(H16A,H16B), C17(H17A,H17B), C18(H18A,H18B), C20(H20A,H20B),
  C21(H21A,H21B), C22(H22A,H22B), C23(H23A,H23B), C24(H24A,H24B), C26(H26A,
 H26B), C27(H27A,H27B), C28(H28A,H28B), C29(H29A,H29B), C30(H30A,H30B),
 C32(H32A,H32B), C33(H33A,H33B), C34(H34A,H34B), C35(H35A,H35B), C36(H36A,H36B)
7.c Aromatic/amide H refined with riding coordinates:
 C38(H38), C40(H40), C42(H42), C46(H46), C48(H48), C50(H50), C54(H54),
 C56(H56), C58(H58), C62(H62), C64(H64), C66(H66), C106(H106), C108(H108),
 C110(H110), C114(H114), C116(H116), C118(H118), C122(H122), C124(H124),
 C126(H126), C130(H130), C132(H132), C134(H134)
;
_olex2_submission_special_instructions 'No special instructions were received'
_oxdiff_exptl_absorpt_empirical_details
;
Empirical correction (ABSPACK) includes:
- Absorption correction using spherical harmonics
- Frame scaling
;
_oxdiff_exptl_absorpt_empirical_full_max 1.880
_oxdiff_exptl_absorpt_empirical_full_min 0.712

loop_
_space_group_symop_operation_xyz
'x, y, z'
'-x+1/2, y, -z'
'x+1/2, y+1/2, z+1/2'
'-x+1, y+1/2, -z+1/2'
'-x, -y, -z'
'x-1/2, -y, z'
'-x+1/2, -y+1/2, -z+1/2'
'x, -y+1/2, z+1/2'

loop_
_atom_site_label
_atom_site_type_symbol
_atom_site_fract_x
_atom_site_fract_y
_atom_site_fract_z
_atom_site_U_iso_or_equiv
_atom_site_adp_type
_atom_site_occupancy
_atom_site_site_symmetry_order
_atom_site_calc_flag
_atom_site_refinement_flags_posn
_atom_site_refinement_flags_adp
_atom_site_refinement_flags_occupancy
_atom_site_disorder_assembly
_atom_site_disorder_group
Rh2 Rh 0.49876(2) 0.69994(2) 0.31214(2) 0.02002(6) Uani 1 1 d . . . . .
P3 P 0.58177(3) 0.78397(4) 0.30495(2) 0.02099(12) Uani 1 1 d . . . . .
P4 P 0.41603(3) 0.77861(3) 0.32144(2) 0.02053(12) Uani 1 1 d . . . . .
C69 C 0.43129(14) 0.60199(15) 0.31263(4) 0.0338(6) Uani 1 1 d . . . . .
H69 H 0.382565 0.607171 0.313390 0.041 Uiso 1 1 calc R . . . .
C70 C 0.47828(15) 0.59826(15) 0.32672(4) 0.0365(6) Uani 1 1 d . . . . .
H70 H 0.466553 0.600593 0.338649 0.044 Uiso 1 1 calc R . . . .
C71 C 0.53604(16) 0.55030(17) 0.32164(5) 0.0433(7) Uani 1 1 d . . . . .
H71 H 0.567590 0.528489 0.331071 0.052 Uiso 1 1 calc R . . . .
C72 C 0.56529(14) 0.60323(15) 0.30900(4) 0.0354(6) Uani 1 1 d . . . . .
H72 H 0.614095 0.608843 0.308396 0.043 Uiso 1 1 calc R . . . .
C73 C 0.51796(15) 0.60738(15) 0.29484(4) 0.0355(6) Uani 1 1 d . . . . .
H73 H 0.529727 0.616407 0.283066 0.043 Uiso 1 1 calc R . . . .
C74 C 0.45978(16) 0.55666(16) 0.29852(5) 0.0417(7) Uani 1 1 d . . . . .
H74 H 0.427907 0.540315 0.288566 0.050 Uiso 1 1 calc R . . . .
C75 C 0.49751(17) 0.49368(18) 0.30923(6) 0.0531(10) Uani 1 1 d . . . . .
H75A H 0.526912 0.463371 0.302676 0.064 Uiso 1 1 calc R . . . .
H75B H 0.467716 0.459923 0.314879 0.064 Uiso 1 1 calc R . . . .
C76 C 0.42231(15) 0.88029(15) 0.32614(4) 0.0336(6) Uani 1 1 d . . . . .
H76A H 0.380133 0.896887 0.330162 0.040 Uiso 1 1 calc R . . . .
H76B H 0.458058 0.887793 0.335654 0.040 Uiso 1 1 calc R . . . .
C77 C 0.43643(15) 0.93232(17) 0.31141(4) 0.0377(6) Uani 1 1 d . . . . .
H77A H 0.441151 0.900992 0.301220 0.045 Uiso 1 1 calc R . . . .
H77B H 0.398243 0.966980 0.308585 0.045 Uiso 1 1 calc R . . . .
C78 C 0.49935(14) 0.97907(16) 0.31581(4) 0.0360(6) Uani 1 1 d . . . . .
H78A H 0.504284 1.014601 0.306334 0.043 Uiso 1 1 calc R . . . .
H78B H 0.494690 1.009727 0.326101 0.043 Uiso 1 1 calc R . . . .
C79 C 0.56163(15) 0.93089(17) 0.31903(4) 0.0380(6) Uani 1 1 d . . . . .
H79A H 0.556515 0.894316 0.328297 0.046 Uiso 1 1 calc R . . . .
H79B H 0.600096 0.963983 0.322775 0.046 Uiso 1 1 calc R . . . .
C80 C 0.57522(15) 0.88728(15) 0.30298(4) 0.0329(6) Uani 1 1 d . . . . .
H80A H 0.617164 0.906692 0.299320 0.039 Uiso 1 1 calc R . . . .
H80B H 0.539131 0.899131 0.293801 0.039 Uiso 1 1 calc R . . . .
C81 C 0.33903(12) 0.76833(15) 0.30632(3) 0.0252(5) Uani 1 1 d . . . . .
H81 H 0.316515 0.721182 0.309758 0.030 Uiso 1 1 calc R . . . .
C82 C 0.28808(14) 0.83284(17) 0.30660(4) 0.0346(6) Uani 1 1 d . . . . .
H82A H 0.277835 0.840866 0.318413 0.042 Uiso 1 1 calc R . . . .
H82B H 0.307151 0.880498 0.302635 0.042 Uiso 1 1 calc R . . . .
C83 C 0.22406(15) 0.8136(2) 0.29512(5) 0.0455(8) Uani 1 1 d . . . . .
H83A H 0.203192 0.768238 0.299635 0.055 Uiso 1 1 calc R . . . .
H83B H 0.192429 0.856454 0.295179 0.055 Uiso 1 1 calc R . . . .
C84 C 0.23801(18) 0.7983(2) 0.27698(5) 0.0528(9) Uani 1 1 d . . . . .
H84A H 0.253871 0.845564 0.271995 0.063 Uiso 1 1 calc R . . . .
H84B H 0.196340 0.782678 0.270042 0.063 Uiso 1 1 calc R . . . .
C85 C 0.29016(17) 0.7362(2) 0.27635(4) 0.0478(8) Uani 1 1 d . . . . .
H85A H 0.300388 0.730050 0.264486 0.057 Uiso 1 1 calc R . . . .
H85B H 0.272151 0.687450 0.280038 0.057 Uiso 1 1 calc R . . . .
C86 C 0.35398(14) 0.75546(18) 0.28786(3) 0.0338(6) Uani 1 1 d . . . . .
H86A H 0.374149 0.801882 0.283611 0.041 Uiso 1 1 calc R . . . .
H86B H 0.386232 0.713370 0.287580 0.041 Uiso 1 1 calc R . . . .
C87 C 0.39593(13) 0.74062(16) 0.34198(3) 0.0285(5) Uani 1 1 d . . . . .
H87 H 0.387611 0.685009 0.340277 0.034 Uiso 1 1 calc R . . . .
C88 C 0.33446(16) 0.7735(2) 0.34900(4) 0.0410(7) Uani 1 1 d . . . . .
H88A H 0.340238 0.828869 0.350761 0.049 Uiso 1 1 calc R . . . .
H88B H 0.294714 0.765301 0.340647 0.049 Uiso 1 1 calc R . . . .
C89 C 0.3242(2) 0.7354(2) 0.36588(4) 0.0543(9) Uani 1 1 d . . . . .
H89A H 0.285912 0.759311 0.370538 0.065 Uiso 1 1 calc R . . . .
H89B H 0.313628 0.681038 0.363842 0.065 Uiso 1 1 calc R . . . .
C90 C 0.3858(2) 0.7423(2) 0.37888(4) 0.0553(9) Uani 1 1 d . . . . .
H90A H 0.394061 0.796437 0.381771 0.066 Uiso 1 1 calc R . . . .
H90B H 0.378273 0.715061 0.389443 0.066 Uiso 1 1 calc R . . . .
C91 C 0.4462(2) 0.7092(2) 0.37184(4) 0.0488(8) Uani 1 1 d . . . . .
H91A H 0.439376 0.654068 0.369809 0.059 Uiso 1 1 calc R . . . .
H91B H 0.485896 0.715743 0.380270 0.059 Uiso 1 1 calc R . . . .
C92 C 0.45760(15) 0.74819(19) 0.35520(4) 0.0378(6) Uani 1 1 d . . . . .
H92A H 0.496398 0.724960 0.350656 0.045 Uiso 1 1 calc R . . . .
H92B H 0.467478 0.802613 0.357383 0.045 Uiso 1 1 calc R . . . .
C93 C 0.60105(13) 0.75783(16) 0.28349(3) 0.0280(5) Uani 1 1 d . . . . .
H93 H 0.609933 0.701952 0.283792 0.034 Uiso 1 1 calc R . . . .
C94 C 0.66147(17) 0.7951(2) 0.27693(4) 0.0425(7) Uani 1 1 d . . . . .
H94A H 0.701804 0.784681 0.284933 0.051 Uiso 1 1 calc R . . . .
H94B H 0.654997 0.850818 0.276275 0.051 Uiso 1 1 calc R . . . .
C95 C 0.6707(2) 0.7639(2) 0.25923(5) 0.0559(10) Uani 1 1 d . . . . .
H95A H 0.707902 0.791014 0.254808 0.067 Uiso 1 1 calc R . . . .
H95B H 0.682614 0.709428 0.260238 0.067 Uiso 1 1 calc R . . . .
C96 C 0.6080(2) 0.7728(3) 0.24660(4) 0.0612(11) Uani 1 1 d . . . . .
H96A H 0.598939 0.827445 0.244495 0.073 Uiso 1 1 calc R . . . .
H96B H 0.615166 0.748859 0.235629 0.073 Uiso 1 1 calc R . . . .
C97 C 0.54925(19) 0.7365(2) 0.25337(4) 0.0496(8) Uani 1 1 d . . . . .
H97A H 0.556662 0.681048 0.254496 0.060 Uiso 1 1 calc R . . . .
H97B H 0.508902 0.744838 0.245234 0.060 Uiso 1 1 calc R . . . .
C98 C 0.53862(16) 0.76972(18) 0.27069(4) 0.0371(6) Uani 1 1 d . . . . .
H98A H 0.500042 0.744722 0.274962 0.044 Uiso 1 1 calc R . . . .
H98B H 0.528877 0.824675 0.269478 0.044 Uiso 1 1 calc R . . . .
C99 C 0.65896(12) 0.76708(16) 0.31965(3) 0.0272(5) Uani 1 1 d . . . . .
H99 H 0.681221 0.722144 0.315050 0.033 Uiso 1 1 calc R . . . .
C100 C 0.71009(14) 0.83178(18) 0.32091(4) 0.0372(6) Uani 1 1 d . . . . .
H10A H 0.720525 0.845349 0.309363 0.045 Uiso 1 1 calc R . . . .
H10B H 0.691141 0.877153 0.325946 0.045 Uiso 1 1 calc R . . . .
C101 C 0.77399(16) 0.8078(2) 0.33196(5) 0.0485(8) Uani 1 1 d . . . . .
H10C H 0.794869 0.765163 0.326377 0.058 Uiso 1 1 calc R . . . .
H10D H 0.805688 0.850782 0.332967 0.058 Uiso 1 1 calc R . . . .
C102 C 0.75996(19) 0.7835(3) 0.34958(5) 0.0579(10) Uani 1 1 d . . . . .
H10E H 0.744497 0.827936 0.355694 0.069 Uiso 1 1 calc R . . . .
H10F H 0.801602 0.764882 0.356069 0.069 Uiso 1 1 calc R . . . .
C103 C 0.70747(18) 0.7211(2) 0.34884(5) 0.0520(9) Uani 1 1 d . . . . .
H10G H 0.696855 0.710029 0.360503 0.062 Uiso 1 1 calc R . . . .
H10H H 0.725335 0.674120 0.344204 0.062 Uiso 1 1 calc R . . . .
C104 C 0.64388(15) 0.74486(19) 0.33763(4) 0.0360(6) Uani 1 1 d . . . . .
H10I H 0.623366 0.788506 0.342935 0.043 Uiso 1 1 calc R . . . .
H10J H 0.611715 0.702307 0.336812 0.043 Uiso 1 1 calc R . . . .
F4 F 0.34315(17) 0.99235(17) 0.47265(3) 0.0980(12) Uani 1 1 d . . . . .
F5 F 0.37028(13) 0.88796(14) 0.48598(3) 0.0632(6) Uani 1 1 d . . . . .
F6 F 0.44412(13) 0.96226(12) 0.47901(3) 0.0563(5) Uani 1 1 d . . . . .
F10 F 0.69218(11) 0.99080(13) 0.45202(4) 0.0726(8) Uani 1 1 d . . . . .
F11 F 0.69795(17) 0.8918(2) 0.46717(3) 0.1067(14) Uani 1 1 d . . . . .
F12 F 0.76154(10) 0.90701(14) 0.44794(3) 0.0631(6) Uani 1 1 d . . . . .
F13 F 0.40338(12) 0.66884(14) 0.49623(3) 0.0616(6) Uani 1 1 d . . . . .
F14 F 0.39607(12) 0.55823(16) 0.48498(3) 0.0656(7) Uani 1 1 d . . . . .
F15 F 0.46409(10) 0.57874(12) 0.50729(2) 0.0492(5) Uani 1 1 d . . . . .
F16 F 0.69339(12) 0.56076(16) 0.46341(4) 0.0715(7) Uani 1 1 d . . . . .
F17 F 0.68008(12) 0.5406(2) 0.48932(5) 0.1071(14) Uani 1 1 d . . . . .
F18 F 0.71404(11) 0.64797(14) 0.48113(4) 0.0682(7) Uani 1 1 d . . . . .
F19 F 0.29907(11) 0.54726(18) 0.42105(3) 0.0725(8) Uani 1 1 d . . . . .
F20 F 0.29320(13) 0.58355(18) 0.39533(5) 0.0964(12) Uani 1 1 d . . . . .
F21 F 0.32895(12) 0.47341(13) 0.40252(4) 0.0738(8) Uani 1 1 d . . . . .
F22 F 0.58627(14) 0.60161(14) 0.38360(3) 0.0697(7) Uani 1 1 d . . . . .
F23 F 0.54979(13) 0.48767(15) 0.38511(4) 0.0754(8) Uani 1 1 d . . . . .
F24 F 0.62114(11) 0.53221(15) 0.40432(3) 0.0625(6) Uani 1 1 d . . . . .
C37 C 0.43462(12) 0.79785(13) 0.43990(3) 0.0219(5) Uani 1 1 d . . . . .
C38 C 0.38629(13) 0.81707(14) 0.42644(3) 0.0247(5) Uani 1 1 d . . . . .
H38 H 0.386415 0.791877 0.415820 0.030 Uiso 1 1 calc R . . . .
C39 C 0.33788(13) 0.87215(15) 0.42816(3) 0.0295(5) Uani 1 1 d . . . . .
C40 C 0.33571(14) 0.91039(16) 0.44350(4) 0.0329(6) Uani 1 1 d . . . . .
H40 H 0.302286 0.947133 0.444758 0.039 Uiso 1 1 calc R . . . .
C41 C 0.38369(14) 0.89321(16) 0.45684(3) 0.0318(5) Uani 1 1 d . . . . .
C42 C 0.43199(13) 0.83831(14) 0.45513(3) 0.0265(5) Uani 1 1 d . . . . .
H42 H 0.464220 0.827871 0.464570 0.032 Uiso 1 1 calc R . . . .
C43 C 0.28769(16) 0.89268(19) 0.41347(4) 0.0440(7) Uani 1 1 d D U . . .
C44 C 0.38406(18) 0.93483(19) 0.47344(4) 0.0445(7) Uani 1 1 d . . . . .
C45 C 0.55507(12) 0.79407(13) 0.43194(3) 0.0215(4) Uani 1 1 d . . . . .
C46 C 0.55803(13) 0.81221(14) 0.41475(3) 0.0252(5) Uani 1 1 d . . . . .
H46 H 0.526443 0.790265 0.406323 0.030 Uiso 1 1 calc R . . . .
C47 C 0.60586(14) 0.86141(15) 0.40966(3) 0.0306(5) Uani 1 1 d . . . . .
C48 C 0.65228(14) 0.89559(15) 0.42152(4) 0.0328(6) Uani 1 1 d . . . . .
H48 H 0.685017 0.929000 0.418075 0.039 Uiso 1 1 calc R . . . .
C49 C 0.64943(13) 0.87947(15) 0.43860(4) 0.0294(5) Uani 1 1 d . . . . .
C50 C 0.60191(12) 0.82979(13) 0.44374(3) 0.0239(5) Uani 1 1 d . . . . .
H50 H 0.601354 0.819973 0.455536 0.029 Uiso 1 1 calc R . . . .
C51 C 0.60601(18) 0.8781(2) 0.39103(4) 0.0493(7) Uani 1 1 d D U . . .
C52 C 0.69946(15) 0.91718(18) 0.45155(4) 0.0378(6) Uani 1 1 d . . . . .
C53 C 0.51888(12) 0.69255(13) 0.45547(3) 0.0219(4) Uani 1 1 d . . . . .
C54 C 0.47327(13) 0.67315(14) 0.46676(3) 0.0248(5) Uani 1 1 d . . . . .
H54 H 0.428647 0.690326 0.464485 0.030 Uiso 1 1 calc R . . . .
C55 C 0.49147(13) 0.62923(15) 0.48130(3) 0.0279(5) Uani 1 1 d . . . . .
C56 C 0.55588(14) 0.60184(15) 0.48495(3) 0.0305(5) Uani 1 1 d . . . . .
H56 H 0.568369 0.572015 0.494820 0.037 Uiso 1 1 calc R . . . .
C57 C 0.60137(13) 0.61941(15) 0.47374(4) 0.0298(5) Uani 1 1 d . . . . .
C58 C 0.58324(13) 0.66346(14) 0.45927(3) 0.0253(5) Uani 1 1 d . . . . .
H58 H 0.615485 0.674003 0.451774 0.030 Uiso 1 1 calc R . . . .
C59 C 0.43894(15) 0.60904(18) 0.49232(4) 0.0352(6) Uani 1 1 d . . . . .
C60 C 0.67177(15) 0.59115(19) 0.47716(4) 0.0409(7) Uani 1 1 d . . . . .
C61 C 0.47678(12) 0.67161(13) 0.42376(3) 0.0222(4) Uani 1 1 d . . . . .
C62 C 0.41375(12) 0.63799(14) 0.42128(3) 0.0253(5) Uani 1 1 d . . . . .
H62 H 0.379570 0.657145 0.427368 0.030 Uiso 1 1 calc R . . . .
C63 C 0.39969(13) 0.57699(15) 0.41011(3) 0.0299(5) Uani 1 1 d . . . . .
C64 C 0.44832(14) 0.54690(15) 0.40102(4) 0.0319(5) Uani 1 1 d . . . . .
H64 H 0.438581 0.505961 0.393308 0.038 Uiso 1 1 calc R . . . .
C65 C 0.51152(14) 0.57841(15) 0.40355(3) 0.0294(5) Uani 1 1 d . . . . .
C66 C 0.52516(12) 0.63910(14) 0.41469(3) 0.0243(5) Uani 1 1 d . . . . .
H66 H 0.568950 0.659294 0.416212 0.029 Uiso 1 1 calc R . . . .
C67 C 0.33050(15) 0.54593(17) 0.40708(4) 0.0380(6) Uani 1 1 d . . . . .
C68 C 0.56565(16) 0.54907(16) 0.39401(4) 0.0354(6) Uani 1 1 d . . . . .
B1 B 0.49626(12) 0.73978(15) 0.43772(3) 0.0190(5) Uani 1 1 d . . . . .
F1 F 0.2942(2) 0.8590(3) 0.39906(5) 0.0791(14) Uani 0.702(5) 1 d D U P A 1
F2 F 0.22524(17) 0.8794(3) 0.41694(6) 0.0788(13) Uani 0.702(5) 1 d D U P A 1
F3 F 0.2874(2) 0.9662(2) 0.41032(6) 0.0794(13) Uani 0.702(5) 1 d D U P A 1
F7 F 0.5992(4) 0.8140(4) 0.38128(8) 0.0657(14) Uani 0.558(8) 1 d D U P B 1
F8 F 0.5580(4) 0.9195(5) 0.38467(9) 0.0850(18) Uani 0.558(8) 1 d D U P B 1
F9 F 0.6634(3) 0.9061(4) 0.38737(6) 0.0765(16) Uani 0.558(8) 1 d D U P B 1
F1A F 0.2664(5) 0.8306(5) 0.40480(13) 0.070(2) Uani 0.298(5) 1 d D U P A 2
F2A F 0.2375(5) 0.9291(7) 0.41680(13) 0.075(2) Uani 0.298(5) 1 d D U P A 2
F3A F 0.3167(4) 0.9252(7) 0.40103(11) 0.076(2) Uani 0.298(5) 1 d D U P A 2
F7A F 0.6298(5) 0.8249(5) 0.38265(10) 0.0751(19) Uani 0.442(8) 1 d D U P B 2
F8A F 0.5433(3) 0.8849(5) 0.38280(9) 0.0639(17) Uani 0.442(8) 1 d D U P B 2
F9A F 0.6284(5) 0.9461(4) 0.38850(8) 0.083(2) Uani 0.442(8) 1 d D U P B 2
F34 F 0.69635(15) 0.38757(19) 0.34487(3) 0.0875(11) Uani 1 1 d . . . . .
F35 F 0.76511(10) 0.40013(15) 0.32664(3) 0.0637(6) Uani 1 1 d . . . . .
F36 F 0.69787(11) 0.48789(12) 0.32996(4) 0.0634(6) Uani 1 1 d . . . . .
F40 F 0.70465(12) 0.07142(19) 0.33591(4) 0.0821(9) Uani 1 1 d . U . . .
F41 F 0.67685(11) 0.00333(14) 0.35514(4) 0.0735(8) Uani 1 1 d . U . . .
F42 F 0.70913(14) 0.1163(2) 0.36068(6) 0.1279(18) Uani 1 1 d . U . . .
F43 F 0.29202(12) 0.09880(17) 0.26672(4) 0.0906(11) Uani 1 1 d . . . . .
F44 F 0.32501(10) -0.01276(12) 0.27377(3) 0.0584(6) Uani 1 1 d . . . . .
F45 F 0.29579(11) 0.06123(16) 0.29246(3) 0.0688(7) Uani 1 1 d . . . . .
C105 C 0.55883(12) 0.29357(13) 0.30771(3) 0.0201(4) Uani 1 1 d . . . . .
C106 C 0.56222(13) 0.31826(14) 0.29098(3) 0.0243(5) Uani 1 1 d . . . . .
H106 H 0.530888 0.298846 0.282148 0.029 Uiso 1 1 calc R . . . .
C107 C 0.60952(14) 0.36997(16) 0.28676(3) 0.0303(5) Uani 1 1 d . . . . .
C108 C 0.65609(14) 0.40056(15) 0.29919(4) 0.0323(6) Uani 1 1 d . . . . .
H108 H 0.688766 0.435546 0.296351 0.039 Uiso 1 1 calc R . . . .
C109 C 0.65307(13) 0.37800(15) 0.31597(4) 0.0280(5) Uani 1 1 d . . . . .
C110 C 0.60588(12) 0.32621(13) 0.32012(3) 0.0227(5) Uani 1 1 d . . . . .
H110 H 0.605312 0.312339 0.331712 0.027 Uiso 1 1 calc R . . . .
C111 C 0.60979(17) 0.3953(2) 0.26861(4) 0.0494(7) Uani 1 1 d D U . . .
C112 C 0.70246(15) 0.41187(17) 0.32940(4) 0.0365(6) Uani 1 1 d . . . . .
C113 C 0.43886(12) 0.29525(13) 0.31624(3) 0.0204(4) Uani 1 1 d . . . . .
C114 C 0.39115(12) 0.32162(14) 0.30324(3) 0.0237(5) Uani 1 1 d . . . . .
H114 H 0.391367 0.302114 0.292046 0.028 Uiso 1 1 calc R . . . .
C115 C 0.34355(13) 0.37546(15) 0.30625(4) 0.0286(5) Uani 1 1 d . . . . .
C116 C 0.34138(14) 0.40620(16) 0.32245(4) 0.0333(6) Uani 1 1 d . . . . .
H116 H 0.308731 0.442670 0.324533 0.040 Uiso 1 1 calc R . . . .
C117 C 0.38853(15) 0.38158(16) 0.33535(4) 0.0325(6) Uani 1 1 d . . . . .
C118 C 0.43615(13) 0.32784(14) 0.33229(3) 0.0256(5) Uani 1 1 d . . . . .
H118 H 0.468029 0.312710 0.341446 0.031 Uiso 1 1 calc R . . . .
C119 C 0.29367(15) 0.40327(18) 0.29222(4) 0.0400(6) Uani 1 1 d D U . . .
C120 C 0.38941(19) 0.4156(2) 0.35283(5) 0.0546(8) Uani 1 1 d D U . . .
C121 C 0.47775(12) 0.17615(13) 0.29721(3) 0.0197(4) Uani 1 1 d . . . . .
C122 C 0.41371(12) 0.14536(13) 0.29414(3) 0.0229(4) Uani 1 1 d . . . . .
H122 H 0.380057 0.163577 0.300523 0.027 Uiso 1 1 calc R . . . .
C123 C 0.39788(13) 0.08883(14) 0.28202(3) 0.0275(5) Uani 1 1 d . . . . .
C124 C 0.44539(14) 0.06025(16) 0.27242(3) 0.0316(6) Uani 1 1 d . . . . .
H124 H 0.434405 0.021967 0.264099 0.038 Uiso 1 1 calc R . . . .
C125 C 0.50930(14) 0.08916(15) 0.27533(3) 0.0293(5) Uani 1 1 d . . . . .
C126 C 0.52517(12) 0.14588(14) 0.28746(3) 0.0231(5) Uani 1 1 d . . . . .
H126 H 0.569434 0.164619 0.289176 0.028 Uiso 1 1 calc R . . . .
C127 C 0.32814(15) 0.05977(17) 0.27863(4) 0.0366(6) Uani 1 1 d . . . . .
C128 C 0.56207(16) 0.05978(19) 0.26522(4) 0.0467(7) Uani 1 1 d D U . . .
C129 C 0.52185(12) 0.18351(13) 0.32924(3) 0.0199(4) Uani 1 1 d . . . . .
C130 C 0.47493(12) 0.15689(14) 0.33956(3) 0.0234(5) Uani 1 1 d . . . . .
H130 H 0.430347 0.174391 0.337500 0.028 Uiso 1 1 calc R . . . .
C131 C 0.49204(13) 0.10536(15) 0.35280(3) 0.0278(5) Uani 1 1 d . . . . .
C132 C 0.55584(14) 0.07793(16) 0.35631(3) 0.0308(5) Uani 1 1 d . . . . .
H132 H 0.567281 0.043104 0.365356 0.037 Uiso 1 1 calc R . . . .
C133 C 0.60298(13) 0.10313(15) 0.34611(3) 0.0286(5) Uani 1 1 d . . . . .
C134 C 0.58617(12) 0.15440(13) 0.33286(3) 0.0227(5) Uani 1 1 d . . . . .
H134 H 0.619473 0.170046 0.326089 0.027 Uiso 1 1 calc R . . . .
C135 C 0.43866(16) 0.07836(19) 0.36313(4) 0.0435(7) Uani 1 1 d D U . . .
C136 C 0.67322(15) 0.07494(18) 0.34981(4) 0.0393(7) Uani 1 1 d . U . . .
B2 B 0.49915(11) 0.23752(15) 0.31256(3) 0.0172(5) Uani 1 1 d . . . . .
F25 F 0.2322(2) 0.3817(3) 0.29385(7) 0.0468(8) Uani 0.487(3) 1 d D U P C 1
F26 F 0.3074(3) 0.3844(3) 0.27688(6) 0.0474(8) Uani 0.487(3) 1 d D U P C 1
F27 F 0.2909(2) 0.4820(3) 0.29245(6) 0.0448(8) Uani 0.487(3) 1 d D U P C 1
F28 F 0.3490(3) 0.4750(3) 0.35326(7) 0.0652(10) Uani 0.516(3) 1 d D U P D 1
F29 F 0.4516(3) 0.4424(4) 0.35822(8) 0.0660(10) Uani 0.516(3) 1 d D U P D 1
F30 F 0.3744(3) 0.3629(4) 0.36396(7) 0.0618(9) Uani 0.516(3) 1 d D U P D 1
F31 F 0.6054(4) 0.3331(4) 0.25788(8) 0.0583(11) Uani 0.434(3) 1 d D U P E 1
F32 F 0.5598(3) 0.4386(4) 0.26376(8) 0.0640(12) Uani 0.434(3) 1 d D U P E 1
F33 F 0.6669(3) 0.4290(4) 0.26583(8) 0.0604(10) Uani 0.434(3) 1 d D U P E 1
F37 F 0.4134(3) 0.1365(3) 0.37160(9) 0.0682(14) Uani 0.681(11) 1 d D U P F 1
F38 F 0.4580(3) 0.0277(4) 0.37497(9) 0.0718(15) Uani 0.681(11) 1 d D U P F 1
F39 F 0.3857(2) 0.0507(4) 0.35361(5) 0.0670(13) Uani 0.681(11) 1 d D U P F 1
F46 F 0.5861(3) 0.1127(3) 0.25579(7) 0.0572(9) Uani 0.504(3) 1 d D U P G 1
F47 F 0.5477(3) -0.0029(3) 0.25674(7) 0.0614(9) Uani 0.504(3) 1 d D U P G 1
F48 F 0.6177(2) 0.0369(3) 0.27669(6) 0.0509(9) Uani 0.504(3) 1 d D U P G 1
F25A F 0.2896(3) 0.3587(4) 0.27829(8) 0.0468(8) Uani 0.398(3) 1 d D U P C 2
F26A F 0.3041(3) 0.4738(4) 0.28770(8) 0.0474(8) Uani 0.398(3) 1 d D U P C 2
F27A F 0.2305(3) 0.4040(4) 0.29745(9) 0.0448(8) Uani 0.398(3) 1 d D U P C 2
F28A F 0.3281(4) 0.4425(5) 0.35572(11) 0.0652(10) Uani 0.339(3) 1 d D U P D 2
F29A F 0.4339(4) 0.4697(5) 0.35565(12) 0.0660(10) Uani 0.339(3) 1 d D U P D 2
F30A F 0.4027(4) 0.3666(5) 0.36571(10) 0.0618(9) Uani 0.339(3) 1 d D U P D 2
F31A F 0.6696(4) 0.3921(7) 0.26358(13) 0.0572(18) Uani 0.226(3) 1 d D U P E 2
F32A F 0.5681(6) 0.3628(7) 0.25756(11) 0.0601(18) Uani 0.226(3) 1 d D U P E 2
F33A F 0.5928(6) 0.4720(5) 0.26757(12) 0.0604(10) Uani 0.226(3) 1 d D U P E 2
F37A F 0.4668(6) 0.0596(8) 0.37858(12) 0.063(2) Uani 0.319(11) 1 d D U P F 2
F38A F 0.4109(7) 0.0171(7) 0.35622(14) 0.069(2) Uani 0.319(11) 1 d D U P F 2
F39A F 0.3948(6) 0.1294(7) 0.36572(16) 0.061(2) Uani 0.319(11) 1 d D U P F 2
F46A F 0.5332(5) 0.0457(8) 0.24848(11) 0.0572(9) Uani 0.211(2) 1 d D U P G 2
F47A F 0.5909(5) 0.0008(5) 0.27093(13) 0.0614(9) Uani 0.211(2) 1 d D U P G 2
F48A F 0.6069(5) 0.1146(6) 0.26254(16) 0.0509(9) Uani 0.211(2) 1 d D U P G 2
F25B F 0.2665(8) 0.3401(8) 0.2824(2) 0.0468(8) Uani 0.115(2) 1 d D U P C 3
F26B F 0.3222(8) 0.4323(10) 0.27879(19) 0.0474(8) Uani 0.115(2) 1 d D U P C 3
F27B F 0.2374(7) 0.4354(10) 0.2950(2) 0.0448(8) Uani 0.115(2) 1 d D U P C 3
F28B F 0.3423(8) 0.3899(9) 0.3613(2) 0.0652(10) Uani 0.145(3) 1 d D U P D 3
F29B F 0.3830(10) 0.4926(6) 0.3522(2) 0.0660(10) Uani 0.145(3) 1 d D U P D 3
F30B F 0.4469(9) 0.4064(12) 0.36351(19) 0.0618(9) Uani 0.145(3) 1 d D U P D 3
F31B F 0.6348(4) 0.3418(5) 0.25889(10) 0.0583(11) Uani 0.340(3) 1 d D U P E 3
F32B F 0.5452(3) 0.4025(6) 0.26030(11) 0.0640(12) Uani 0.340(3) 1 d D U P E 3
F33B F 0.6394(4) 0.4601(4) 0.26648(9) 0.0604(10) Uani 0.340(3) 1 d D U P E 3
F46B F 0.5563(4) 0.0860(5) 0.24950(10) 0.0572(9) Uani 0.285(3) 1 d D U P G 3
F47B F 0.5558(6) -0.0193(5) 0.26374(13) 0.0614(9) Uani 0.285(3) 1 d D U P G 3
F48B F 0.6243(4) 0.0639(5) 0.27236(12) 0.0509(9) Uani 0.285(3) 1 d D U P G 3
Rh1 Rh 0.49515(2) 1.19935(2) 0.43646(2) 0.01962(6) Uani 0.9470(4) 1 d . . P H 1
P1 P 0.41457(3) 1.27060(4) 0.44911(2) 0.02067(12) Uani 0.9470(4) 1 d . . P H 1
P2 P 0.57683(3) 1.28817(4) 0.43088(2) 0.02090(13) Uani 0.9470(4) 1 d . . P H 1
C1 C 0.47590(15) 1.08833(15) 0.44785(4) 0.0356(6) Uani 1 1 d . . . H 1
H1 H 0.466883 1.082644 0.459955 0.043 Uiso 1 1 calc R . . H 1
C2 C 0.42657(14) 1.10124(15) 0.43477(4) 0.0335(6) Uani 1 1 d . . . H 1
H2 H 0.378466 1.105324 0.436386 0.040 Uiso 1 1 calc R . . H 1
C3 C 0.45142(16) 1.06614(17) 0.41887(4) 0.0386(6) Uani 1 1 d . . . H 1
H3 H 0.417556 1.056312 0.408854 0.046 Uiso 1 1 calc R . . H 1
C4 C 0.50940(15) 1.11902(16) 0.41609(4) 0.0363(6) Uani 1 1 d . . . H 1
H4 H 0.518942 1.135579 0.404524 0.044 Uiso 1 1 calc R . . H 1
C5 C 0.55918(15) 1.10589(16) 0.42942(4) 0.0376(6) Uani 1 1 d . . . H 1
H5 H 0.607621 1.112031 0.428381 0.045 Uiso 1 1 calc R . . H 1
C6 C 0.53143(16) 1.04466(17) 0.44043(5) 0.0429(7) Uani 1 1 d . . . H 1
H6 H 0.564019 1.016588 0.448625 0.051 Uiso 1 1 calc R . . H 1
C7 C 0.49040(18) 0.99790(17) 0.42665(5) 0.0470(8) Uani 1 1 d . . . H 1
H7A H 0.517977 0.973458 0.418648 0.056 Uiso 1 1 calc R . . H 1
H7B H 0.461760 0.959742 0.431402 0.056 Uiso 1 1 calc R . . H 1
C8 C 0.42003(15) 1.36877(15) 0.45692(4) 0.0336(6) Uani 1 1 d . . . H 1
H8A H 0.378367 1.380789 0.461777 0.040 Uiso 1 1 calc R . . H 1
H8B H 0.456783 1.371658 0.466328 0.040 Uiso 1 1 calc R . . H 1
C9 C 0.43135(15) 1.43051(16) 0.44381(4) 0.0368(6) Uani 1 1 d . . . H 1
H9A H 0.433004 1.406516 0.432544 0.044 Uiso 1 1 calc R . . H 1
H9B H 0.393385 1.466276 0.442806 0.044 Uiso 1 1 calc R . . H 1
C10 C 0.49554(14) 1.47454(15) 0.44872(4) 0.0340(6) Uani 1 1 d . . . H 1
H10K H 0.499199 1.515412 0.440276 0.041 Uiso 1 1 calc R . . H 1
H10L H 0.493768 1.498700 0.459963 0.041 Uiso 1 1 calc R . . H 1
C11 C 0.55700(15) 1.42410(17) 0.44954(4) 0.0354(6) Uani 1 1 d . . . H 1
H11A H 0.552382 1.381709 0.457547 0.043 Uiso 1 1 calc R . . H 1
H11B H 0.596629 1.454045 0.454005 0.043 Uiso 1 1 calc R . . H 1
C12 C 0.56743(15) 1.39144(15) 0.43192(4) 0.0336(6) Uani 1 1 d . . . H 1
H12A H 0.607577 1.415274 0.428199 0.040 Uiso 1 1 calc R . . H 1
H12B H 0.529069 1.406508 0.423679 0.040 Uiso 1 1 calc R . . H 1
C13 C 0.33555(13) 1.26687(15) 0.43439(3) 0.0290(5) Uani 1 1 d . . . H 1
H13 H 0.314163 1.217163 0.436538 0.035 Uiso 1 1 calc R . . H 1
C14 C 0.28430(14) 1.32879(17) 0.43726(4) 0.0367(6) Uani 1 1 d . . . H 1
H14A H 0.275082 1.327797 0.449287 0.044 Uiso 1 1 calc R . . H 1
H14B H 0.302610 1.379354 0.434936 0.044 Uiso 1 1 calc R . . H 1
C15 C 0.21941(15) 1.31561(19) 0.42547(5) 0.0435(7) Uani 1 1 d . . . H 1
H15A H 0.198694 1.267685 0.428739 0.052 Uiso 1 1 calc R . . H 1
H15B H 0.188080 1.357557 0.426980 0.052 Uiso 1 1 calc R . . H 1
C16 C 0.23118(16) 1.3113(2) 0.40677(5) 0.0485(8) Uani 1 1 d . . . H 1
H16A H 0.188993 1.298089 0.399755 0.058 Uiso 1 1 calc R . . H 1
H16B H 0.245693 1.361580 0.403007 0.058 Uiso 1 1 calc R . . H 1
C17 C 0.28361(16) 1.2523(2) 0.40401(4) 0.0464(7) Uani 1 1 d . . . H 1
H17A H 0.292574 1.253832 0.391966 0.056 Uiso 1 1 calc R . . H 1
H17B H 0.266424 1.201121 0.406283 0.056 Uiso 1 1 calc R . . H 1
C18 C 0.34859(14) 1.26592(17) 0.41560(3) 0.0329(6) Uani 1 1 d . . . H 1
H18A H 0.368124 1.315038 0.412663 0.039 Uiso 1 1 calc R . . H 1
H18B H 0.380774 1.225212 0.413821 0.039 Uiso 1 1 calc R . . H 1
C19 C 0.40083(13) 1.21801(15) 0.46859(3) 0.0265(5) Uani 1 1 d . . . H 1
H19 H 0.391650 1.164216 0.465003 0.032 Uiso 1 1 calc R . . H 1
C20 C 0.34375(15) 1.24182(19) 0.47874(4) 0.0391(6) Uani 1 1 d . . . H 1
H20A H 0.351302 1.294336 0.483009 0.047 Uiso 1 1 calc R . . H 1
H20B H 0.301124 1.240757 0.471206 0.047 Uiso 1 1 calc R . . H 1
C21 C 0.34006(17) 1.1878(2) 0.49375(4) 0.0442(7) Uani 1 1 d . . . H 1
H21A H 0.305004 1.205631 0.500538 0.053 Uiso 1 1 calc R . . H 1
H21B H 0.327199 1.136621 0.489316 0.053 Uiso 1 1 calc R . . H 1
C22 C 0.40570(18) 1.1819(2) 0.50535(4) 0.0441(7) Uani 1 1 d . . . H 1
H22A H 0.414969 1.230951 0.511272 0.053 Uiso 1 1 calc R . . H 1
H22B H 0.401619 1.142511 0.514099 0.053 Uiso 1 1 calc R . . H 1
C23 C 0.46316(17) 1.1621(2) 0.49557(4) 0.0425(7) Uani 1 1 d . . . H 1
H23A H 0.457788 1.109461 0.491233 0.051 Uiso 1 1 calc R . . H 1
H23B H 0.505260 1.164792 0.503289 0.051 Uiso 1 1 calc R . . H 1
C24 C 0.46659(14) 1.21681(18) 0.48055(3) 0.0334(6) Uani 1 1 d . . . H 1
H24A H 0.503163 1.201053 0.474041 0.040 Uiso 1 1 calc R . . H 1
H24B H 0.476571 1.268648 0.484985 0.040 Uiso 1 1 calc R . . H 1
C25 C 0.59417(13) 1.27370(15) 0.40858(3) 0.0265(5) Uani 1 1 d . . . H 1
H25 H 0.602073 1.218000 0.407380 0.032 Uiso 1 1 calc R . . H 1
C26 C 0.65476(16) 1.31318(19) 0.40285(4) 0.0397(7) Uani 1 1 d . . . H 1
H26A H 0.695119 1.298371 0.410426 0.048 Uiso 1 1 calc R . . H 1
H26B H 0.649442 1.368914 0.403623 0.048 Uiso 1 1 calc R . . H 1
C27 C 0.6626(2) 1.2908(2) 0.38440(5) 0.0504(9) Uani 1 1 d . . . H 1
H27A H 0.699744 1.320270 0.380544 0.060 Uiso 1 1 calc R . . H 1
H27B H 0.674435 1.236332 0.384073 0.060 Uiso 1 1 calc R . . H 1
C28 C 0.6000(2) 1.3048(2) 0.37213(4) 0.0546(10) Uani 1 1 d . . . H 1
H28A H 0.591744 1.360089 0.371019 0.065 Uiso 1 1 calc R . . H 1
H28B H 0.606334 1.284668 0.360735 0.065 Uiso 1 1 calc R . . H 1
C29 C 0.54034(19) 1.2665(2) 0.37844(4) 0.0494(8) Uani 1 1 d . . . H 1
H29A H 0.546432 1.210748 0.378296 0.059 Uiso 1 1 calc R . . H 1
H29B H 0.499814 1.279031 0.370685 0.059 Uiso 1 1 calc R . . H 1
C30 C 0.53141(15) 1.29195(18) 0.39639(4) 0.0347(6) Uani 1 1 d . . . H 1
H30A H 0.492651 1.265657 0.400252 0.042 Uiso 1 1 calc R . . H 1
H30B H 0.522770 1.347287 0.396459 0.042 Uiso 1 1 calc R . . H 1
C31 C 0.65549(13) 1.26546(17) 0.44447(4) 0.0320(5) Uani 1 1 d . . . H 1
H31 H 0.677615 1.224426 0.438436 0.038 Uiso 1 1 calc R . . H 1
C32 C 0.70602(14) 1.33122(19) 0.44720(4) 0.0400(7) Uani 1 1 d . . . H 1
H32A H 0.715298 1.351351 0.436025 0.048 Uiso 1 1 calc R . . H 1
H32B H 0.687044 1.372838 0.453528 0.048 Uiso 1 1 calc R . . H 1
C33 C 0.77097(17) 1.3032(2) 0.45725(5) 0.0517(9) Uani 1 1 d . . . H 1
H33A H 0.791638 1.264573 0.450448 0.062 Uiso 1 1 calc R . . H 1
H33B H 0.802330 1.346299 0.459233 0.062 Uiso 1 1 calc R . . H 1
C34 C 0.75886(19) 1.2690(3) 0.47425(5) 0.0595(10) Uani 1 1 d . . . H 1
H34A H 0.801145 1.248568 0.480029 0.071 Uiso 1 1 calc R . . H 1
H34B H 0.743192 1.309178 0.481592 0.071 Uiso 1 1 calc R . . H 1
C35 C 0.70771(19) 1.2061(2) 0.47194(5) 0.0549(9) Uani 1 1 d . . . H 1
H35A H 0.698155 1.188010 0.483260 0.066 Uiso 1 1 calc R . . H 1
H35B H 0.726118 1.162877 0.465983 0.066 Uiso 1 1 calc R . . H 1
C36 C 0.64288(15) 1.23258(19) 0.46169(4) 0.0375(6) Uani 1 1 d . . . H 1
H36A H 0.611873 1.189101 0.459849 0.045 Uiso 1 1 calc R . . H 1
H36B H 0.621709 1.271700 0.468257 0.045 Uiso 1 1 calc R . . H 1
Rh1A Rh 0.49900(16) 1.29495(17) 0.43859(4) 0.01962(6) Uani 0.0530(4) 1 d . . P H 2
P1A P 0.5804(5) 1.2260(6) 0.42518(14) 0.02090(13) Uani 0.0530(4) 1 d . . P H 2
P2A P 0.4192(6) 1.2050(6) 0.44369(14) 0.02067(12) Uani 0.0530(4) 1 d . . P H 2

loop_
_atom_site_aniso_label
_atom_site_aniso_U_11
_atom_site_aniso_U_22
_atom_site_aniso_U_33
_atom_site_aniso_U_23
_atom_site_aniso_U_13
_atom_site_aniso_U_12
Rh2 0.02037(10) 0.01540(10) 0.02536(11) -0.00003(6) 0.00724(7) 0.00036(5)
P3 0.0212(3) 0.0215(3) 0.0207(3) -0.0014(2) 0.0046(2) -0.0020(2)
P4 0.0200(3) 0.0220(3) 0.0199(3) -0.0011(2) 0.0034(2) 0.0016(2)
C69 0.0294(13) 0.0185(12) 0.0560(17) 0.0011(11) 0.0149(12) -0.0062(10)
C70 0.0367(15) 0.0221(12) 0.0536(17) 0.0148(12) 0.0171(13) 0.0034(11)
C71 0.0370(15) 0.0268(14) 0.068(2) 0.0107(14) 0.0137(15) 0.0070(12)
C72 0.0290(13) 0.0185(12) 0.0613(18) -0.0034(11) 0.0158(13) 0.0053(10)
C73 0.0405(15) 0.0215(12) 0.0475(16) -0.0128(11) 0.0184(13) -0.0028(11)
C74 0.0383(15) 0.0232(13) 0.066(2) -0.0125(13) 0.0157(14) -0.0075(11)
C75 0.049(2) 0.0186(14) 0.097(3) -0.0020(15) 0.0295(19) 0.0002(12)
C76 0.0392(15) 0.0254(13) 0.0365(14) -0.0066(11) 0.0053(11) -0.0010(11)
C77 0.0368(15) 0.0287(13) 0.0457(16) 0.0065(12) -0.0035(12) -0.0027(11)
C78 0.0377(15) 0.0203(12) 0.0488(16) -0.0029(11) 0.0002(12) -0.0005(10)
C79 0.0373(15) 0.0307(14) 0.0446(16) -0.0107(12) -0.0010(12) 0.0045(11)
C80 0.0396(15) 0.0240(12) 0.0352(14) 0.0007(10) 0.0057(11) -0.0013(11)
C81 0.0220(11) 0.0289(12) 0.0244(11) 0.0016(9) 0.0012(9) 0.0003(9)
C82 0.0246(12) 0.0348(14) 0.0436(15) 0.0052(12) -0.0005(11) 0.0070(11)
C83 0.0246(14) 0.0490(18) 0.061(2) 0.0117(15) -0.0057(13) 0.0014(12)
C84 0.0382(17) 0.068(2) 0.0469(19) 0.0168(16) -0.0182(15) -0.0069(15)
C85 0.0405(17) 0.067(2) 0.0321(14) -0.0032(14) -0.0099(12) -0.0080(16)
C86 0.0313(13) 0.0448(16) 0.0246(12) -0.0013(11) 0.0004(10) -0.0050(12)
C87 0.0264(12) 0.0371(14) 0.0228(11) 0.0020(10) 0.0062(9) 0.0008(10)
C88 0.0363(15) 0.0528(18) 0.0368(15) 0.0015(13) 0.0171(12) 0.0065(13)
C89 0.060(2) 0.067(2) 0.0412(17) 0.0075(16) 0.0279(16) 0.0043(18)
C90 0.084(3) 0.059(2) 0.0262(14) 0.0056(14) 0.0192(16) 0.0032(19)
C91 0.066(2) 0.0513(19) 0.0277(14) 0.0090(13) -0.0012(14) -0.0012(16)
C92 0.0402(15) 0.0461(16) 0.0260(13) 0.0043(12) -0.0005(11) -0.0001(13)
C93 0.0287(12) 0.0324(13) 0.0242(11) -0.0037(10) 0.0086(10) -0.0041(10)
C94 0.0402(16) 0.0537(19) 0.0369(15) -0.0093(13) 0.0186(13) -0.0140(13)
C95 0.060(2) 0.070(2) 0.0440(18) -0.0106(17) 0.0323(17) -0.0150(19)
C96 0.089(3) 0.070(3) 0.0283(15) -0.0033(16) 0.0192(17) -0.012(2)
C97 0.064(2) 0.059(2) 0.0249(14) -0.0073(13) 0.0008(13) -0.0049(17)
C98 0.0418(16) 0.0430(16) 0.0262(13) -0.0023(11) 0.0028(11) -0.0023(12)
C99 0.0223(11) 0.0334(13) 0.0261(12) -0.0029(10) 0.0030(9) 0.0005(10)
C100 0.0268(13) 0.0432(16) 0.0407(15) -0.0075(12) 0.0000(11) -0.0072(12)
C101 0.0262(15) 0.059(2) 0.058(2) -0.0148(16) -0.0027(14) -0.0042(13)
C102 0.0395(18) 0.079(3) 0.049(2) -0.0096(18) -0.0184(15) 0.0044(18)
C103 0.0421(18) 0.071(2) 0.0397(17) 0.0089(16) -0.0084(14) 0.0053(17)
C104 0.0307(13) 0.0487(17) 0.0282(13) 0.0035(12) 0.0012(11) 0.0038(12)
F4 0.131(3) 0.097(2) 0.0576(14) -0.0379(14) -0.0230(15) 0.081(2)
F5 0.0835(16) 0.0736(15) 0.0365(10) -0.0125(10) 0.0238(10) -0.0107(13)
F6 0.0784(15) 0.0449(11) 0.0433(10) -0.0159(9) -0.0030(10) -0.0047(10)
F10 0.0449(12) 0.0474(12) 0.120(2) -0.0402(13) -0.0152(12) 0.0011(9)
F11 0.109(2) 0.161(3) 0.0440(12) 0.0146(16) -0.0156(13) -0.101(2)
F12 0.0288(9) 0.0665(14) 0.0919(17) -0.0312(13) -0.0011(10) -0.0026(9)
F13 0.0661(14) 0.0636(14) 0.0624(13) 0.0221(11) 0.0378(11) 0.0202(11)
F14 0.0647(14) 0.0899(17) 0.0428(11) 0.0031(11) 0.0089(10) -0.0444(13)
F15 0.0576(12) 0.0599(12) 0.0302(8) 0.0181(8) 0.0061(8) -0.0033(9)
F16 0.0436(12) 0.0828(17) 0.0860(18) -0.0110(14) -0.0010(11) 0.0270(12)
F17 0.0404(12) 0.135(3) 0.146(3) 0.111(2) 0.0078(15) 0.0209(14)
F18 0.0337(10) 0.0644(14) 0.1008(19) 0.0021(13) -0.0164(11) -0.0113(10)
F19 0.0390(11) 0.106(2) 0.0752(16) -0.0195(15) 0.0183(11) -0.0304(12)
F20 0.0492(14) 0.097(2) 0.130(3) 0.0577(19) -0.0437(15) -0.0258(14)
F21 0.0509(12) 0.0445(12) 0.126(2) -0.0296(13) 0.0105(13) -0.0225(10)
F22 0.0848(17) 0.0604(14) 0.0740(15) 0.0127(12) 0.0519(14) 0.0204(12)
F23 0.0623(14) 0.0677(15) 0.100(2) -0.0572(15) 0.0256(13) -0.0107(12)
F24 0.0417(11) 0.0781(16) 0.0675(14) -0.0140(12) 0.0061(10) 0.0185(10)
C37 0.0234(11) 0.0192(11) 0.0233(11) 0.0017(8) 0.0036(9) -0.0026(8)
C38 0.0278(12) 0.0225(11) 0.0237(11) 0.0015(9) 0.0021(9) 0.0005(9)
C39 0.0274(12) 0.0281(12) 0.0325(13) 0.0013(10) 0.0014(10) 0.0036(10)
C40 0.0323(13) 0.0282(13) 0.0381(14) -0.0017(11) 0.0041(11) 0.0087(10)
C41 0.0371(14) 0.0286(13) 0.0296(13) -0.0025(10) 0.0036(11) 0.0055(11)
C42 0.0307(12) 0.0239(11) 0.0247(11) 0.0001(9) 0.0024(9) 0.0020(10)
C43 0.0376(15) 0.0513(17) 0.0409(15) 0.0037(13) -0.0050(12) 0.0162(13)
C44 0.0548(19) 0.0423(17) 0.0357(15) -0.0107(13) 0.0028(13) 0.0137(14)
C45 0.0237(11) 0.0163(10) 0.0248(11) 0.0005(8) 0.0039(9) 0.0032(8)
C46 0.0297(12) 0.0200(11) 0.0259(12) 0.0021(9) 0.0038(9) 0.0003(9)
C47 0.0348(13) 0.0276(12) 0.0305(13) 0.0080(10) 0.0087(10) 0.0017(10)
C48 0.0316(13) 0.0254(12) 0.0430(15) 0.0062(11) 0.0107(11) -0.0034(10)
C49 0.0287(12) 0.0247(12) 0.0354(13) -0.0010(10) 0.0063(10) -0.0015(10)
C50 0.0245(11) 0.0210(11) 0.0264(11) -0.0015(9) 0.0039(9) -0.0014(9)
C51 0.0593(18) 0.0579(18) 0.0322(14) 0.0179(13) 0.0114(13) 0.0002(15)
C52 0.0311(14) 0.0393(15) 0.0430(15) -0.0019(12) 0.0039(12) -0.0125(12)
C53 0.0250(11) 0.0184(10) 0.0214(11) 0.0006(8) -0.0014(9) -0.0016(8)
C54 0.0272(12) 0.0232(11) 0.0235(11) 0.0011(9) 0.0012(9) -0.0008(9)
C55 0.0315(13) 0.0267(12) 0.0249(11) 0.0037(9) 0.0010(10) -0.0047(10)
C56 0.0351(13) 0.0269(12) 0.0276(12) 0.0073(10) -0.0044(10) -0.0055(10)
C57 0.0277(12) 0.0250(12) 0.0348(13) 0.0052(10) -0.0048(10) -0.0031(10)
C58 0.0257(12) 0.0215(11) 0.0281(12) 0.0020(9) 0.0007(9) -0.0013(9)
C59 0.0378(15) 0.0403(15) 0.0274(12) 0.0108(11) 0.0032(11) -0.0037(12)
C60 0.0274(14) 0.0415(16) 0.0506(17) 0.0162(14) -0.0089(12) -0.0020(12)
C61 0.0256(11) 0.0193(11) 0.0210(10) 0.0016(8) -0.0005(8) 0.0010(9)
C62 0.0250(11) 0.0213(11) 0.0290(12) 0.0013(9) 0.0011(9) -0.0001(9)
C63 0.0297(13) 0.0256(12) 0.0330(13) 0.0014(10) -0.0027(10) -0.0037(10)
C64 0.0384(14) 0.0233(12) 0.0327(13) -0.0062(10) -0.0008(11) -0.0027(10)
C65 0.0347(13) 0.0247(12) 0.0288(12) -0.0028(10) 0.0040(10) 0.0004(10)
C66 0.0248(11) 0.0214(11) 0.0261(11) 0.0004(9) 0.0006(9) 0.0005(9)
C67 0.0326(14) 0.0323(14) 0.0466(16) -0.0041(12) -0.0065(12) -0.0071(11)
C68 0.0412(15) 0.0276(13) 0.0381(14) -0.0082(11) 0.0074(12) 0.0034(11)
B1 0.0197(12) 0.0193(11) 0.0176(11) -0.0010(9) 0.0008(9) 0.0004(9)
F1 0.083(3) 0.108(3) 0.0412(17) -0.016(2) -0.0149(17) 0.057(3)
F2 0.0321(15) 0.126(3) 0.075(2) 0.034(2) -0.0079(14) -0.001(2)
F3 0.093(3) 0.0533(19) 0.081(2) 0.0283(17) -0.037(2) 0.0032(18)
F7 0.088(4) 0.078(3) 0.034(2) -0.0014(18) 0.019(3) -0.021(3)
F8 0.103(4) 0.098(4) 0.056(3) 0.045(3) 0.018(3) 0.047(3)
F9 0.075(3) 0.119(4) 0.0388(19) 0.024(2) 0.022(2) -0.034(3)
F1A 0.066(4) 0.075(4) 0.057(4) -0.004(3) -0.041(3) 0.010(3)
F2A 0.057(4) 0.088(5) 0.073(4) -0.014(4) -0.021(3) 0.043(4)
F3A 0.070(4) 0.092(4) 0.059(4) 0.035(3) -0.025(3) 0.003(4)
F7A 0.099(4) 0.095(4) 0.036(3) 0.012(3) 0.029(3) 0.038(4)
F8A 0.071(3) 0.086(4) 0.032(2) 0.023(3) -0.003(2) -0.015(3)
F9A 0.122(5) 0.076(3) 0.047(3) 0.035(3) -0.003(3) -0.038(3)
F34 0.0897(19) 0.129(2) 0.0392(11) 0.0076(13) -0.0133(11) -0.0768(19)
F35 0.0300(9) 0.0742(15) 0.0841(16) -0.0290(13) -0.0049(10) -0.0030(9)
F36 0.0515(12) 0.0401(11) 0.0941(18) -0.0250(11) -0.0100(11) -0.0041(9)
F40 0.0463(13) 0.115(2) 0.0886(18) 0.0483(17) 0.0244(12) 0.0381(14)
F41 0.0447(12) 0.0622(14) 0.114(2) 0.0523(15) 0.0105(12) 0.0161(10)
F42 0.0486(15) 0.129(3) 0.188(4) -0.090(3) -0.059(2) 0.0267(17)
F43 0.0453(13) 0.0890(19) 0.125(2) 0.0486(18) -0.0412(14) -0.0184(13)
F44 0.0421(10) 0.0459(11) 0.0872(16) -0.0308(11) 0.0079(10) -0.0168(9)
F45 0.0392(11) 0.0925(18) 0.0784(16) -0.0376(14) 0.0228(11) -0.0284(11)
C105 0.0236(11) 0.0153(10) 0.0214(11) 0.0009(8) 0.0034(9) 0.0017(8)
C106 0.0274(12) 0.0214(11) 0.0236(11) 0.0050(9) 0.0010(9) 0.0002(9)
C107 0.0325(13) 0.0294(13) 0.0298(13) 0.0121(10) 0.0070(10) -0.0008(10)
C108 0.0308(13) 0.0262(12) 0.0408(15) 0.0098(11) 0.0085(11) -0.0051(10)
C109 0.0274(12) 0.0227(12) 0.0340(13) 0.0009(10) 0.0039(10) -0.0033(10)
C110 0.0254(11) 0.0191(11) 0.0238(11) -0.0003(9) 0.0033(9) -0.0032(9)
C111 0.0533(17) 0.0597(18) 0.0358(14) 0.0250(13) 0.0082(12) -0.0040(14)
C112 0.0320(14) 0.0337(14) 0.0432(15) -0.0028(12) 0.0022(12) -0.0111(11)
C113 0.0227(11) 0.0160(10) 0.0229(11) -0.0007(8) 0.0043(9) -0.0009(8)
C114 0.0261(12) 0.0211(11) 0.0238(11) 0.0021(9) 0.0025(9) 0.0020(9)
C115 0.0272(12) 0.0240(12) 0.0348(13) 0.0013(10) 0.0041(10) 0.0032(10)
C116 0.0324(13) 0.0264(13) 0.0419(15) -0.0063(11) 0.0072(11) 0.0067(10)
C117 0.0374(14) 0.0285(13) 0.0317(13) -0.0091(10) 0.0046(11) 0.0041(11)
C118 0.0290(12) 0.0226(12) 0.0250(11) -0.0046(9) 0.0024(9) 0.0009(9)
C119 0.0345(13) 0.0415(14) 0.0435(14) 0.0051(11) 0.0024(11) 0.0125(11)
C120 0.0630(18) 0.0577(17) 0.0420(15) -0.0256(13) 0.0007(13) 0.0165(14)
C121 0.0250(11) 0.0159(10) 0.0176(10) 0.0008(8) 0.0000(8) 0.0007(8)
C122 0.0236(11) 0.0199(11) 0.0251(11) -0.0013(9) 0.0024(9) 0.0003(9)
C123 0.0275(12) 0.0242(12) 0.0299(12) -0.0043(10) -0.0004(10) -0.0024(9)
C124 0.0333(13) 0.0297(13) 0.0312(13) -0.0126(10) 0.0017(10) -0.0035(10)
C125 0.0307(13) 0.0279(12) 0.0303(12) -0.0101(10) 0.0074(10) -0.0016(10)
C126 0.0242(11) 0.0216(11) 0.0236(11) -0.0023(9) 0.0032(9) -0.0019(9)
C127 0.0296(14) 0.0332(14) 0.0456(16) -0.0094(12) -0.0018(12) -0.0050(11)
C128 0.0405(14) 0.0517(16) 0.0506(15) -0.0238(13) 0.0161(12) -0.0017(12)
C129 0.0250(11) 0.0156(9) 0.0188(10) -0.0001(8) 0.0014(8) -0.0024(8)
C130 0.0250(11) 0.0235(11) 0.0215(10) 0.0027(9) 0.0026(9) 0.0001(9)
C131 0.0313(13) 0.0276(12) 0.0247(11) 0.0067(10) 0.0048(10) -0.0010(10)
C132 0.0323(13) 0.0321(13) 0.0269(12) 0.0100(10) -0.0007(10) 0.0005(10)
C133 0.0262(12) 0.0261(12) 0.0323(12) 0.0073(10) -0.0011(10) -0.0008(10)
C134 0.0232(11) 0.0198(11) 0.0249(11) 0.0036(9) 0.0025(9) -0.0019(9)
C135 0.0415(15) 0.0528(17) 0.0379(14) 0.0182(13) 0.0117(12) -0.0023(13)
C136 0.0268(13) 0.0387(15) 0.0502(17) 0.0153(13) -0.0045(12) -0.0004(11)
B2 0.0194(12) 0.0153(11) 0.0168(11) 0.0005(8) 0.0020(9) -0.0018(8)
F25 0.0314(14) 0.0569(19) 0.0504(16) 0.0008(14) -0.0028(12) 0.0075(13)
F26 0.0457(17) 0.0526(18) 0.0431(15) 0.0146(14) 0.0025(12) 0.0152(14)
F27 0.0445(15) 0.0377(16) 0.0524(18) 0.0072(14) 0.0069(12) 0.0203(13)
F28 0.072(2) 0.066(2) 0.0584(17) -0.0335(18) 0.0083(16) 0.0243(17)
F29 0.075(2) 0.065(2) 0.0538(18) -0.0333(18) -0.0101(17) 0.0057(17)
F30 0.069(2) 0.0842(18) 0.0321(13) -0.0164(12) 0.0068(19) 0.015(2)
F31 0.063(3) 0.081(2) 0.0325(14) 0.0131(14) 0.014(3) -0.006(2)
F32 0.064(2) 0.074(3) 0.052(2) 0.038(2) -0.0018(17) 0.006(2)
F33 0.069(2) 0.061(2) 0.0514(16) 0.0340(18) 0.0104(19) -0.0138(18)
F37 0.061(3) 0.082(2) 0.069(3) 0.000(2) 0.038(2) -0.003(2)
F38 0.058(2) 0.082(3) 0.081(3) 0.060(3) 0.031(2) 0.017(2)
F39 0.042(2) 0.094(3) 0.066(2) 0.023(2) 0.0094(16) -0.029(2)
F46 0.051(2) 0.075(2) 0.0514(17) -0.0073(16) 0.0298(14) 0.0028(16)
F47 0.0545(17) 0.0629(18) 0.069(2) -0.0406(17) 0.0179(19) 0.0018(15)
F48 0.0326(13) 0.060(2) 0.063(2) -0.0207(16) 0.0186(13) -0.0013(15)
F25A 0.0314(14) 0.0569(19) 0.0504(16) 0.0008(14) -0.0028(12) 0.0075(13)
F26A 0.0457(17) 0.0526(18) 0.0431(15) 0.0146(14) 0.0025(12) 0.0152(14)
F27A 0.0445(15) 0.0377(16) 0.0524(18) 0.0072(14) 0.0069(12) 0.0203(13)
F28A 0.072(2) 0.066(2) 0.0584(17) -0.0335(18) 0.0083(16) 0.0243(17)
F29A 0.075(2) 0.065(2) 0.0538(18) -0.0333(18) -0.0101(17) 0.0057(17)
F30A 0.069(2) 0.0842(18) 0.0321(13) -0.0164(12) 0.0068(19) 0.015(2)
F31A 0.059(3) 0.076(4) 0.040(3) 0.031(4) 0.025(3) 0.002(3)
F32A 0.072(4) 0.074(4) 0.032(3) 0.024(3) -0.001(3) -0.016(4)
F33A 0.069(2) 0.061(2) 0.0514(16) 0.0340(18) 0.0104(19) -0.0138(18)
F37A 0.061(4) 0.090(5) 0.039(3) 0.033(4) 0.014(3) -0.015(4)
F38A 0.066(4) 0.077(4) 0.068(4) 0.001(4) 0.024(3) -0.033(4)
F39A 0.044(4) 0.077(4) 0.065(5) 0.025(4) 0.023(3) 0.007(3)
F46A 0.051(2) 0.075(2) 0.0514(17) -0.0073(16) 0.0298(14) 0.0028(16)
F47A 0.0545(17) 0.0629(18) 0.069(2) -0.0406(17) 0.0179(19) 0.0018(15)
F48A 0.0326(13) 0.060(2) 0.063(2) -0.0207(16) 0.0186(13) -0.0013(15)
F25B 0.0314(14) 0.0569(19) 0.0504(16) 0.0008(14) -0.0028(12) 0.0075(13)
F26B 0.0457(17) 0.0526(18) 0.0431(15) 0.0146(14) 0.0025(12) 0.0152(14)
F27B 0.0445(15) 0.0377(16) 0.0524(18) 0.0072(14) 0.0069(12) 0.0203(13)
F28B 0.072(2) 0.066(2) 0.0584(17) -0.0335(18) 0.0083(16) 0.0243(17)
F29B 0.075(2) 0.065(2) 0.0538(18) -0.0333(18) -0.0101(17) 0.0057(17)
F30B 0.069(2) 0.0842(18) 0.0321(13) -0.0164(12) 0.0068(19) 0.015(2)
F31B 0.063(3) 0.081(2) 0.0325(14) 0.0131(14) 0.014(3) -0.006(2)
F32B 0.064(2) 0.074(3) 0.052(2) 0.038(2) -0.0018(17) 0.006(2)
F33B 0.069(2) 0.061(2) 0.0514(16) 0.0340(18) 0.0104(19) -0.0138(18)
F46B 0.051(2) 0.075(2) 0.0514(17) -0.0073(16) 0.0298(14) 0.0028(16)
F47B 0.0545(17) 0.0629(18) 0.069(2) -0.0406(17) 0.0179(19) 0.0018(15)
F48B 0.0326(13) 0.060(2) 0.063(2) -0.0207(16) 0.0186(13) -0.0013(15)
Rh1 0.02020(10) 0.01718(10) 0.02222(10) -0.00143(6) 0.00563(7) 0.00126(6)
P1 0.0192(3) 0.0206(3) 0.0221(3) -0.0026(2) 0.0025(2) 0.0017(2)
P2 0.0202(3) 0.0229(3) 0.0200(3) -0.0020(2) 0.0040(2) -0.0008(2)
C1 0.0422(15) 0.0217(12) 0.0448(15) 0.0101(11) 0.0135(12) 0.0032(11)
C2 0.0301(13) 0.0206(12) 0.0518(17) -0.0014(11) 0.0135(12) -0.0050(10)
C3 0.0393(15) 0.0298(14) 0.0481(17) -0.0086(12) 0.0111(13) -0.0082(12)
C4 0.0424(15) 0.0289(13) 0.0411(15) -0.0139(11) 0.0196(12) -0.0059(11)
C5 0.0332(14) 0.0286(13) 0.0536(17) -0.0069(12) 0.0164(13) 0.0078(11)
C6 0.0404(16) 0.0287(14) 0.062(2) 0.0017(13) 0.0140(14) 0.0085(12)
C7 0.0500(18) 0.0274(14) 0.067(2) -0.0081(14) 0.0232(16) 0.0026(13)
C8 0.0371(14) 0.0275(13) 0.0361(14) -0.0064(11) 0.0041(11) 0.0001(11)
C9 0.0344(14) 0.0293(13) 0.0451(16) 0.0027(12) -0.0025(12) 0.0011(11)
C10 0.0367(14) 0.0248(12) 0.0397(14) -0.0054(11) 0.0009(11) 0.0000(11)
C11 0.0339(14) 0.0322(14) 0.0387(15) -0.0094(11) -0.0018(11) 0.0004(11)
C12 0.0394(15) 0.0253(12) 0.0360(14) -0.0018(10) 0.0036(11) -0.0016(11)
C13 0.0233(12) 0.0284(13) 0.0345(13) 0.0020(10) 0.0003(10) -0.0004(10)
C14 0.0247(13) 0.0352(14) 0.0493(16) 0.0017(12) 0.0011(11) 0.0059(11)
C15 0.0253(13) 0.0392(15) 0.064(2) 0.0081(14) -0.0023(13) -0.0012(12)
C16 0.0324(15) 0.0535(19) 0.055(2) 0.0135(16) -0.0146(14) -0.0083(14)
C17 0.0396(16) 0.060(2) 0.0367(15) 0.0001(14) -0.0078(13) -0.0070(15)
C18 0.0301(13) 0.0371(14) 0.0300(13) 0.0013(11) -0.0025(10) -0.0010(11)
C19 0.0254(12) 0.0284(12) 0.0255(11) -0.0042(9) 0.0030(9) 0.0000(10)
C20 0.0352(14) 0.0454(16) 0.0389(15) -0.0038(13) 0.0132(12) 0.0013(12)
C21 0.0434(17) 0.0535(18) 0.0385(16) -0.0002(14) 0.0166(13) -0.0041(14)
C22 0.061(2) 0.0452(17) 0.0278(14) -0.0013(12) 0.0108(13) -0.0052(15)
C23 0.0463(17) 0.0491(18) 0.0308(14) 0.0031(13) -0.0013(12) 0.0004(14)
C24 0.0297(13) 0.0424(15) 0.0274(12) 0.0022(11) 0.0006(10) -0.0016(11)
C25 0.0292(12) 0.0271(12) 0.0243(11) -0.0042(9) 0.0082(9) -0.0012(10)
C26 0.0412(16) 0.0421(16) 0.0386(15) -0.0061(12) 0.0172(13) -0.0088(13)
C27 0.057(2) 0.057(2) 0.0436(18) -0.0086(15) 0.0304(16) -0.0098(16)
C28 0.085(3) 0.054(2) 0.0297(15) -0.0028(13) 0.0244(17) -0.0020(18)
C29 0.061(2) 0.059(2) 0.0270(14) -0.0050(14) 0.0029(13) 0.0012(17)
C30 0.0364(15) 0.0413(15) 0.0264(13) -0.0009(11) 0.0038(11) 0.0022(12)
C31 0.0256(12) 0.0386(15) 0.0315(13) -0.0016(11) 0.0026(10) -0.0003(11)
C32 0.0276(13) 0.0476(17) 0.0437(16) -0.0070(13) -0.0002(12) -0.0081(12)
C33 0.0268(15) 0.061(2) 0.066(2) -0.0106(17) -0.0028(15) -0.0047(14)
C34 0.0407(18) 0.077(3) 0.055(2) -0.0065(19) -0.0188(16) 0.0045(18)
C35 0.0411(18) 0.074(3) 0.0453(19) 0.0086(17) -0.0113(15) 0.0050(17)
C36 0.0315(14) 0.0488(17) 0.0316(14) 0.0029(12) 0.0009(11) 0.0019(12)
Rh1A 0.02020(10) 0.01718(10) 0.02222(10) -0.00143(6) 0.00563(7) 0.00126(6)
P1A 0.0202(3) 0.0229(3) 0.0200(3) -0.0020(2) 0.0040(2) -0.0008(2)
P2A 0.0192(3) 0.0206(3) 0.0221(3) -0.0026(2) 0.0025(2) 0.0017(2)

loop_
_atom_type_symbol
_atom_type_description
_atom_type_scat_dispersion_real
_atom_type_scat_dispersion_imag
_atom_type_scat_source
C C 0.0181 0.0091 'International Tables Vol C Tables 4.2.6.8 and 6.1.1.4'
H H 0.0000 0.0000 'International Tables Vol C Tables 4.2.6.8 and 6.1.1.4'
B B 0.0090 0.0039 'International Tables Vol C Tables 4.2.6.8 and 6.1.1.4'
F F 0.0727 0.0534 'International Tables Vol C Tables 4.2.6.8 and 6.1.1.4'
P P 0.2955 0.4335 'International Tables Vol C Tables 4.2.6.8 and 6.1.1.4'
Rh Rh 0.0927 3.6045 'International Tables Vol C Tables 4.2.6.8 and 6.1.1.4'

loop_
_geom_angle_atom_site_label_1
_geom_angle_atom_site_label_2
_geom_angle_atom_site_label_3
_geom_angle
P4 Rh2 P3 105.03(2)
C69 Rh2 P3 162.99(8)
C69 Rh2 P4 89.40(7)
C70 Rh2 P3 145.29(8)
C70 Rh2 P4 97.50(8)
C70 Rh2 C69 36.55(12)
C70 Rh2 C72 65.45(11)
C72 Rh2 P3 89.71(8)
C72 Rh2 P4 162.90(8)
C72 Rh2 C69 77.63(12)
C73 Rh2 P3 97.62(8)
C73 Rh2 P4 144.72(9)
C73 Rh2 C69 65.46(11)
C73 Rh2 C70 77.25(12)
C73 Rh2 C72 36.80(12)
C80 P3 Rh2 126.70(10)
C80 P3 C93 101.01(13)
C80 P3 C99 105.05(13)
C93 P3 Rh2 107.39(9)
C93 P3 C99 106.37(12)
C99 P3 Rh2 108.68(9)
C76 P4 Rh2 127.11(10)
C76 P4 C81 105.00(13)
C76 P4 C87 101.14(13)
C81 P4 Rh2 108.42(8)
C87 P4 Rh2 107.44(9)
C87 P4 C81 105.98(12)
Rh2 C69 H69 123.2
C70 C69 Rh2 71.39(16)
C70 C69 H69 123.2
C70 C69 C74 106.2(3)
C74 C69 Rh2 96.17(17)
C74 C69 H69 123.2
Rh2 C70 H70 122.8
C69 C70 Rh2 72.06(16)
C69 C70 H70 122.8
C69 C70 C71 106.9(3)
C71 C70 Rh2 96.59(18)
C71 C70 H70 122.8
C70 C71 H71 117.2
C70 C71 C72 101.6(2)
C70 C71 C75 100.2(3)
C72 C71 H71 117.2
C72 C71 C75 100.5(3)
C75 C71 H71 117.2
Rh2 C72 H72 123.4
C71 C72 Rh2 96.19(17)
C71 C72 H72 123.4
C73 C72 Rh2 71.12(15)
C73 C72 C71 105.9(3)
C73 C72 H72 123.4
Rh2 C73 H73 122.8
C72 C73 Rh2 72.07(16)
C72 C73 H73 122.8
C72 C73 C74 106.8(3)
C74 C73 Rh2 96.78(17)
C74 C73 H73 122.8
C69 C74 H74 117.2
C69 C74 C75 100.3(3)
C73 C74 C69 101.4(2)
C73 C74 H74 117.2
C73 C74 C75 100.4(3)
C75 C74 H74 117.2
C71 C75 H75A 113.0
C71 C75 H75B 113.0
C74 C75 C71 93.8(2)
C74 C75 H75A 113.0
C74 C75 H75B 113.0
H75A C75 H75B 110.4
P4 C76 H76A 108.2
P4 C76 H76B 108.2
H76A C76 H76B 107.3
C77 C76 P4 116.4(2)
C77 C76 H76A 108.2
C77 C76 H76B 108.2
C76 C77 H77A 109.2
C76 C77 H77B 109.2
H77A C77 H77B 107.9
C78 C77 C76 112.0(3)
C78 C77 H77A 109.2
C78 C77 H77B 109.2
C77 C78 H78A 108.9
C77 C78 H78B 108.9
H78A C78 H78B 107.8
C79 C78 C77 113.2(2)
C79 C78 H78A 108.9
C79 C78 H78B 108.9
C78 C79 H79A 109.3
C78 C79 H79B 109.3
C78 C79 C80 111.5(3)
H79A C79 H79B 108.0
C80 C79 H79A 109.3
C80 C79 H79B 109.3
P3 C80 H80A 108.2
P3 C80 H80B 108.2
C79 C80 P3 116.4(2)
C79 C80 H80A 108.2
C79 C80 H80B 108.2
H80A C80 H80B 107.3
P4 C81 H81 106.3
C82 C81 P4 115.67(19)
C82 C81 H81 106.3
C82 C81 C86 109.2(2)
C86 C81 P4 112.32(18)
C86 C81 H81 106.3
C81 C82 H82A 109.5
C81 C82 H82B 109.5
H82A C82 H82B 108.1
C83 C82 C81 110.6(3)
C83 C82 H82A 109.5
C83 C82 H82B 109.5
C82 C83 H83A 109.4
C82 C83 H83B 109.4
H83A C83 H83B 108.0
C84 C83 C82 111.2(3)
C84 C83 H83A 109.4
C84 C83 H83B 109.4
C83 C84 H84A 109.4
C83 C84 H84B 109.4
C83 C84 C85 111.4(3)
H84A C84 H84B 108.0
C85 C84 H84A 109.4
C85 C84 H84B 109.4
C84 C85 H85A 109.4
C84 C85 H85B 109.4
C84 C85 C86 111.2(3)
H85A C85 H85B 108.0
C86 C85 H85A 109.4
C86 C85 H85B 109.4
C81 C86 H86A 109.6
C81 C86 H86B 109.6
C85 C86 C81 110.5(2)
C85 C86 H86A 109.6
C85 C86 H86B 109.6
H86A C86 H86B 108.1
P4 C87 H87 106.7
C88 C87 P4 117.0(2)
C88 C87 H87 106.7
C88 C87 C92 110.5(2)
C92 C87 P4 108.73(18)
C92 C87 H87 106.7
C87 C88 H88A 109.6
C87 C88 H88B 109.6
H88A C88 H88B 108.1
C89 C88 C87 110.4(3)
C89 C88 H88A 109.6
C89 C88 H88B 109.6
C88 C89 H89A 109.3
C88 C89 H89B 109.3
H89A C89 H89B 108.0
C90 C89 C88 111.6(3)
C90 C89 H89A 109.3
C90 C89 H89B 109.3
C89 C90 H90A 109.5
C89 C90 H90B 109.5
H90A C90 H90B 108.1
C91 C90 C89 110.7(3)
C91 C90 H90A 109.5
C91 C90 H90B 109.5
C90 C91 H91A 109.5
C90 C91 H91B 109.5
C90 C91 C92 110.7(3)
H91A C91 H91B 108.1
C92 C91 H91A 109.5
C92 C91 H91B 109.5
C87 C92 H92A 109.5
C87 C92 H92B 109.5
C91 C92 C87 110.7(3)
C91 C92 H92A 109.5
C91 C92 H92B 109.5
H92A C92 H92B 108.1
P3 C93 H93 106.3
C94 C93 P3 117.93(19)
C94 C93 H93 106.3
C94 C93 C98 110.3(2)
C98 C93 P3 108.98(18)
C98 C93 H93 106.3
C93 C94 H94A 109.7
C93 C94 H94B 109.7
C93 C94 C95 110.0(3)
H94A C94 H94B 108.2
C95 C94 H94A 109.7
C95 C94 H94B 109.7
C94 C95 H95A 109.2
C94 C95 H95B 109.2
H95A C95 H95B 107.9
C96 C95 C94 112.2(3)
C96 C95 H95A 109.2
C96 C95 H95B 109.2
C95 C96 H96A 109.5
C95 C96 H96B 109.5
H96A C96 H96B 108.1
C97 C96 C95 110.8(3)
C97 C96 H96A 109.5
C97 C96 H96B 109.5
C96 C97 H97A 109.5
C96 C97 H97B 109.5
C96 C97 C98 110.9(3)
H97A C97 H97B 108.0
C98 C97 H97A 109.5
C98 C97 H97B 109.5
C93 C98 H98A 109.6
C93 C98 H98B 109.6
C97 C98 C93 110.3(3)
C97 C98 H98A 109.6
C97 C98 H98B 109.6
H98A C98 H98B 108.1
P3 C99 H99 106.3
C100 C99 P3 115.7(2)
C100 C99 H99 106.3
C100 C99 C104 109.5(2)
C104 C99 P3 111.98(18)
C104 C99 H99 106.3
C99 C100 H10A 109.5
C99 C100 H10B 109.5
H10A C100 H10B 108.1
C101 C100 C99 110.5(3)
C101 C100 H10A 109.5
C101 C100 H10B 109.5
C100 C101 H10C 109.3
C100 C101 H10D 109.3
H10C C101 H10D 108.0
C102 C101 C100 111.4(3)
C102 C101 H10C 109.3
C102 C101 H10D 109.3
C101 C102 H10E 109.2
C101 C102 H10F 109.2
C101 C102 C103 111.9(3)
H10E C102 H10F 107.9
C103 C102 H10E 109.2
C103 C102 H10F 109.2
C102 C103 H10G 109.4
C102 C103 H10H 109.4
C102 C103 C104 111.1(3)
H10G C103 H10H 108.0
C104 C103 H10G 109.4
C104 C103 H10H 109.4
C99 C104 H10I 109.4
C99 C104 H10J 109.4
C103 C104 C99 111.0(3)
C103 C104 H10I 109.4
C103 C104 H10J 109.4
H10I C104 H10J 108.0
C38 C37 C42 115.8(2)
C38 C37 B1 123.0(2)
C42 C37 B1 120.8(2)
C37 C38 H38 119.0
C39 C38 C37 122.0(2)
C39 C38 H38 119.0
C38 C39 C43 120.9(2)
C40 C39 C38 120.9(2)
C40 C39 C43 118.1(2)
C39 C40 H40 121.0
C41 C40 C39 117.9(2)
C41 C40 H40 121.0
C40 C41 C42 121.1(2)
C40 C41 C44 119.4(3)
C42 C41 C44 119.4(3)
C37 C42 H42 118.9
C41 C42 C37 122.2(2)
C41 C42 H42 118.9
F1 C43 C39 116.1(3)
F1 C43 F2 107.0(4)
F1 C43 F3 106.3(4)
F2 C43 C39 111.7(3)
F3 C43 C39 111.8(3)
F3 C43 F2 103.0(4)
F1A C43 C39 110.5(4)
F2A C43 C39 117.0(5)
F2A C43 F1A 107.8(7)
F2A C43 F3A 111.9(7)
F3A C43 C39 111.0(4)
F3A C43 F1A 96.7(7)
F4 C44 F5 109.0(3)
F4 C44 F6 106.5(3)
F4 C44 C41 113.5(3)
F5 C44 C41 111.4(3)
F6 C44 F5 103.8(3)
F6 C44 C41 112.1(3)
C46 C45 B1 121.3(2)
C50 C45 C46 116.1(2)
C50 C45 B1 122.4(2)
C45 C46 H46 119.0
C47 C46 C45 122.1(2)
C47 C46 H46 119.0
C46 C47 C51 119.1(3)
C48 C47 C46 120.9(2)
C48 C47 C51 120.0(3)
C47 C48 H48 121.1
C47 C48 C49 117.9(2)
C49 C48 H48 121.1
C48 C49 C50 121.3(3)
C48 C49 C52 118.0(2)
C50 C49 C52 120.7(2)
C45 C50 H50 119.2
C49 C50 C45 121.6(2)
C49 C50 H50 119.2
F7 C51 C47 112.4(4)
F8 C51 C47 114.2(4)
F8 C51 F7 103.2(5)
F8 C51 F9 110.5(5)
F9 C51 C47 112.9(3)
F9 C51 F7 102.6(4)
F7A C51 C47 114.2(5)
F7A C51 F8A 101.8(6)
F7A C51 F9A 115.8(6)
F8A C51 C47 112.1(4)
F9A C51 C47 111.7(4)
F9A C51 F8A 99.6(5)
F10 C52 F11 107.1(3)
F10 C52 F12 104.6(3)
F10 C52 C49 112.8(3)
F11 C52 F12 106.3(3)
F11 C52 C49 113.6(2)
F12 C52 C49 111.8(3)
C54 C53 B1 121.8(2)
C58 C53 C54 116.2(2)
C58 C53 B1 121.7(2)
C53 C54 H54 119.0
C55 C54 C53 121.9(2)
C55 C54 H54 119.0
C54 C55 C59 118.2(2)
C56 C55 C54 120.9(2)
C56 C55 C59 120.8(2)
C55 C56 H56 121.0
C57 C56 C55 117.9(2)
C57 C56 H56 121.0
C56 C57 C58 121.2(2)
C56 C57 C60 119.9(2)
C58 C57 C60 118.9(3)
C53 C58 H58 119.1
C57 C58 C53 121.9(2)
C57 C58 H58 119.1
F13 C59 F15 105.6(2)
F13 C59 C55 112.9(2)
F14 C59 F13 106.8(3)
F14 C59 F15 106.1(2)
F14 C59 C55 112.2(2)
F15 C59 C55 112.7(2)
F16 C60 C57 112.5(3)
F17 C60 F16 107.5(3)
F17 C60 F18 108.4(3)
F17 C60 C57 113.3(3)
F18 C60 F16 103.4(3)
F18 C60 C57 111.3(3)
C62 C61 C66 115.9(2)
C62 C61 B1 123.0(2)
C66 C61 B1 120.9(2)
C61 C62 H62 119.1
C63 C62 C61 121.9(2)
C63 C62 H62 119.1
C62 C63 C67 119.9(3)
C64 C63 C62 121.0(2)
C64 C63 C67 119.0(3)
C63 C64 H64 121.0
C65 C64 C63 118.1(2)
C65 C64 H64 121.0
C64 C65 C66 120.6(2)
C64 C65 C68 120.5(2)
C66 C65 C68 118.8(2)
C61 C66 H66 118.7
C65 C66 C61 122.6(2)
C65 C66 H66 118.7
F19 C67 C63 112.8(3)
F20 C67 F19 106.6(3)
F20 C67 F21 107.6(3)
F20 C67 C63 112.4(3)
F21 C67 F19 104.0(3)
F21 C67 C63 112.8(3)
F22 C68 F24 103.1(3)
F22 C68 C65 111.8(2)
F23 C68 F22 108.4(3)
F23 C68 F24 106.2(3)
F23 C68 C65 114.1(3)
F24 C68 C65 112.4(3)
C37 B1 C53 111.36(18)
C37 B1 C61 113.56(19)
C45 B1 C37 104.70(19)
C45 B1 C53 113.20(19)
C45 B1 C61 111.37(18)
C61 B1 C53 102.91(18)
C106 C105 C110 115.3(2)
C106 C105 B2 121.7(2)
C110 C105 B2 122.7(2)
C105 C106 H106 118.6
C107 C106 C105 122.7(2)
C107 C106 H106 118.6
C106 C107 C111 120.2(3)
C108 C107 C106 121.0(2)
C108 C107 C111 118.8(3)
C107 C108 H108 121.3
C107 C108 C109 117.5(2)
C109 C108 H108 121.3
C108 C109 C112 117.5(2)
C110 C109 C108 121.4(3)
C110 C109 C112 121.1(2)
C105 C110 H110 118.9
C109 C110 C105 122.2(2)
C109 C110 H110 118.9
F31 C111 C107 110.2(4)
F32 C111 C107 111.6(4)
F32 C111 F31 107.1(5)
F32 C111 F33 110.5(4)
F33 C111 C107 112.8(4)
F33 C111 F31 104.2(5)
F31A C111 C107 112.4(5)
F31A C111 F33A 104.6(6)
F32A C111 C107 116.4(5)
F32A C111 F31A 109.4(7)
F32A C111 F33A 104.8(7)
F33A C111 C107 108.4(5)
F31B C111 C107 112.3(4)
F31B C111 F32B 100.9(6)
F32B C111 C107 111.6(4)
F33B C111 C107 115.7(4)
F33B C111 F31B 109.1(5)
F33B C111 F32B 106.1(5)
F34 C112 F35 107.3(3)
F34 C112 F36 106.2(3)
F34 C112 C109 113.8(2)
F35 C112 F36 103.4(2)
F35 C112 C109 113.2(3)
F36 C112 C109 112.2(3)
C114 C113 B2 122.6(2)
C118 C113 C114 115.5(2)
C118 C113 B2 121.6(2)
C113 C114 H114 119.0
C115 C114 C113 122.1(2)
C115 C114 H114 119.0
C114 C115 C116 121.2(3)
C114 C115 C119 121.2(2)
C116 C115 C119 117.6(2)
C115 C116 H116 121.2
C117 C116 C115 117.5(2)
C117 C116 H116 121.2
C116 C117 C118 121.2(3)
C116 C117 C120 119.0(3)
C118 C117 C120 119.8(3)
C113 C118 H118 118.7
C117 C118 C113 122.5(2)
C117 C118 H118 118.7
F25 C119 C115 113.3(3)
F25 C119 F27 104.2(4)
F26 C119 C115 113.8(3)
F26 C119 F25 108.7(4)
F26 C119 F27 106.1(4)
F27 C119 C115 110.0(3)
F25A C119 C115 112.8(3)
F25A C119 F27A 106.2(5)
F26A C119 C115 113.3(4)
F26A C119 F25A 108.9(5)
F26A C119 F27A 104.8(4)
F27A C119 C115 110.3(4)
F25B C119 C115 109.4(7)
F26B C119 C115 112.9(7)
F26B C119 F25B 92.3(10)
F27B C119 C115 122.7(9)
F27B C119 F25B 98.1(10)
F27B C119 F26B 115.1(10)
F28 C120 C117 113.3(4)
F28 C120 F29 105.6(4)
F28 C120 F30 109.9(5)
F29 C120 C117 109.6(4)
F30 C120 C117 110.3(4)
F30 C120 F29 107.9(5)
F28A C120 C117 112.1(4)
F29A C120 C117 112.3(5)
F29A C120 F28A 109.8(6)
F29A C120 F30A 105.5(6)
F30A C120 C117 114.9(5)
F30A C120 F28A 101.6(6)
F28B C120 C117 113.6(7)
F28B C120 F29B 107.0(10)
F28B C120 F30B 105.3(11)
F29B C120 C117 111.7(8)
F29B C120 F30B 102.3(10)
F30B C120 C117 116.0(7)
C122 C121 C126 115.9(2)
C122 C121 B2 122.7(2)
C126 C121 B2 121.1(2)
C121 C122 H122 119.0
C123 C122 C121 122.0(2)
C123 C122 H122 119.0
C122 C123 C127 120.2(2)
C124 C123 C122 121.1(2)
C124 C123 C127 118.6(2)
C123 C124 H124 121.0
C125 C124 C123 118.1(2)
C125 C124 H124 121.0
C124 C125 C126 120.9(2)
C124 C125 C128 119.7(2)
C126 C125 C128 119.5(2)
C121 C126 H126 119.0
C125 C126 C121 122.1(2)
C125 C126 H126 119.0
F43 C127 F44 106.9(3)
F43 C127 F45 106.9(3)
F43 C127 C123 112.5(3)
F44 C127 F45 104.0(3)
F44 C127 C123 113.0(2)
F45 C127 C123 112.9(2)
F46 C128 C125 113.0(3)
F46 C128 F48 104.0(4)
F47 C128 C125 115.8(4)
F47 C128 F46 112.4(4)
F47 C128 F48 101.6(4)
F48 C128 C125 108.6(3)
F46A C128 C125 108.6(5)
F47A C128 C125 115.2(5)
F47A C128 F46A 108.6(7)
F47A C128 F48A 110.8(7)
F48A C128 C125 111.6(5)
F48A C128 F46A 101.0(7)
F46B C128 C125 113.0(4)
F46B C128 F47B 105.8(6)
F46B C128 F48B 111.0(6)
F47B C128 C125 108.9(5)
F48B C128 C125 117.2(5)
F48B C128 F47B 99.4(6)
C130 C129 B2 120.9(2)
C134 C129 C130 115.9(2)
C134 C129 B2 122.8(2)
C129 C130 H130 119.1
C131 C130 C129 121.8(2)
C131 C130 H130 119.1
C130 C131 C135 118.7(2)
C132 C131 C130 121.5(2)
C132 C131 C135 119.8(2)
C131 C132 H132 121.2
C131 C132 C133 117.5(2)
C133 C132 H132 121.2
C132 C133 C134 121.2(2)
C132 C133 C136 118.7(2)
C134 C133 C136 120.2(2)
C129 C134 H134 119.0
C133 C134 C129 122.1(2)
C133 C134 H134 119.0
F37 C135 C131 111.5(4)
F38 C135 C131 115.2(3)
F38 C135 F37 105.0(4)
F38 C135 F39 107.9(4)
F39 C135 C131 113.0(3)
F39 C135 F37 103.3(4)
F37A C135 C131 108.6(6)
F38A C135 C131 109.6(5)
F38A C135 F37A 107.2(7)
F39A C135 C131 114.6(6)
F39A C135 F37A 104.8(7)
F39A C135 F38A 111.6(7)
F40 C136 C133 112.8(3)
F41 C136 F40 101.7(3)
F41 C136 C133 113.0(3)
F42 C136 F40 106.8(3)
F42 C136 F41 108.6(3)
F42 C136 C133 113.1(3)
C105 B2 C113 104.64(19)
C105 B2 C121 111.13(17)
C105 B2 C129 112.98(18)
C113 B2 C121 113.59(18)
C113 B2 C129 111.10(17)
C121 B2 C129 103.65(19)
P2 Rh1 P1 105.13(2)
C1 Rh1 P1 97.67(8)
C1 Rh1 P2 145.73(8)
C1 Rh1 C2 36.14(12)
C1 Rh1 C5 65.12(11)
C2 Rh1 P1 88.88(7)
C2 Rh1 P2 163.24(8)
C4 Rh1 P1 144.04(9)
C4 Rh1 P2 97.78(8)
C4 Rh1 C1 76.84(11)
C4 Rh1 C2 65.57(11)
C4 Rh1 C5 36.87(12)
C5 Rh1 P1 162.76(8)
C5 Rh1 P2 90.09(8)
C5 Rh1 C2 77.62(11)
C8 P1 Rh1 128.56(10)
C8 P1 C13 104.85(13)
C8 P1 C19 101.60(13)
C13 P1 Rh1 107.49(9)
C19 P1 Rh1 105.37(8)
C19 P1 C13 107.49(12)
C12 P2 Rh1 124.89(10)
C12 P2 C25 102.20(13)
C12 P2 C31 105.93(14)
C25 P2 Rh1 107.58(9)
C25 P2 C31 105.94(12)
C31 P2 Rh1 108.82(9)
Rh1 C1 H1 122.7
C2 C1 Rh1 72.13(15)
C2 C1 H1 122.7
C2 C1 C6 107.3(3)
C6 C1 Rh1 96.63(18)
C6 C1 H1 122.7
Rh1 C2 H2 123.4
C1 C2 Rh1 71.73(16)
C1 C2 H2 123.4
C1 C2 C3 105.7(3)
C3 C2 Rh1 95.75(17)
C3 C2 H2 123.4
C2 C3 H3 117.2
C4 C3 C2 101.7(2)
C4 C3 H3 117.2
C7 C3 C2 101.0(3)
C7 C3 H3 117.2
C7 C3 C4 99.6(3)
Rh1 C4 H4 122.7
C3 C4 Rh1 96.77(17)
C3 C4 H4 122.7
C5 C4 Rh1 72.31(16)
C5 C4 C3 106.9(3)
C5 C4 H4 122.7
Rh1 C5 H5 123.5
C4 C5 Rh1 70.82(16)
C4 C5 H5 123.5
C4 C5 C6 105.4(3)
C6 C5 Rh1 96.65(17)
C6 C5 H5 123.5
C1 C6 H6 117.2
C5 C6 C1 101.5(2)
C5 C6 H6 117.2
C7 C6 C1 100.4(3)
C7 C6 C5 100.3(3)
C7 C6 H6 117.2
C3 C7 C6 94.3(2)
C3 C7 H7A 112.9
C3 C7 H7B 112.9
C6 C7 H7A 112.9
C6 C7 H7B 112.9
H7A C7 H7B 110.3
P1 C8 H8A 108.1
P1 C8 H8B 108.1
H8A C8 H8B 107.3
C9 C8 P1 116.6(2)
C9 C8 H8A 108.1
C9 C8 H8B 108.1
C8 C9 H9A 109.2
C8 C9 H9B 109.2
H9A C9 H9B 107.9
C10 C9 C8 112.2(2)
C10 C9 H9A 109.2
C10 C9 H9B 109.2
C9 C10 H10K 109.1
C9 C10 H10L 109.1
H10K C10 H10L 107.8
C11 C10 C9 112.5(2)
C11 C10 H10K 109.1
C11 C10 H10L 109.1
C10 C11 H11A 109.2
C10 C11 H11B 109.2
C10 C11 C12 112.1(2)
H11A C11 H11B 107.9
C12 C11 H11A 109.2
C12 C11 H11B 109.2
P2 C12 H12A 108.3
P2 C12 H12B 108.3
C11 C12 P2 115.9(2)
C11 C12 H12A 108.3
C11 C12 H12B 108.3
H12A C12 H12B 107.4
P1 C13 H13 106.3
C14 C13 P1 115.2(2)
C14 C13 H13 106.3
C18 C13 P1 111.77(18)
C18 C13 H13 106.3
C18 C13 C14 110.2(2)
C13 C14 H14A 109.6
C13 C14 H14B 109.6
H14A C14 H14B 108.1
C15 C14 C13 110.3(3)
C15 C14 H14A 109.6
C15 C14 H14B 109.6
C14 C15 H15A 109.2
C14 C15 H15B 109.2
H15A C15 H15B 107.9
C16 C15 C14 112.0(3)
C16 C15 H15A 109.2
C16 C15 H15B 109.2
C15 C16 H16A 109.4
C15 C16 H16B 109.4
H16A C16 H16B 108.0
C17 C16 C15 111.4(3)
C17 C16 H16A 109.4
C17 C16 H16B 109.4
C16 C17 H17A 109.2
C16 C17 H17B 109.2
C16 C17 C18 111.9(3)
H17A C17 H17B 107.9
C18 C17 H17A 109.2
C18 C17 H17B 109.2
C13 C18 H18A 109.6
C13 C18 H18B 109.6
C17 C18 C13 110.3(2)
C17 C18 H18A 109.6
C17 C18 H18B 109.6
H18A C18 H18B 108.1
P1 C19 H19 106.2
C20 C19 P1 119.6(2)
C20 C19 H19 106.2
C24 C19 P1 108.35(18)
C24 C19 H19 106.2
C24 C19 C20 109.4(2)
C19 C20 H20A 109.7
C19 C20 H20B 109.7
H20A C20 H20B 108.2
C21 C20 C19 110.0(3)
C21 C20 H20A 109.7
C21 C20 H20B 109.7
C20 C21 H21A 109.0
C20 C21 H21B 109.0
H21A C21 H21B 107.8
C22 C21 C20 112.9(3)
C22 C21 H21A 109.0
C22 C21 H21B 109.0
C21 C22 H22A 109.2
C21 C22 H22B 109.2
H22A C22 H22B 107.9
C23 C22 C21 112.2(3)
C23 C22 H22A 109.2
C23 C22 H22B 109.2
C22 C23 H23A 109.4
C22 C23 H23B 109.4
C22 C23 C24 111.0(3)
H23A C23 H23B 108.0
C24 C23 H23A 109.4
C24 C23 H23B 109.4
C19 C24 H24A 109.3
C19 C24 H24B 109.3
C23 C24 C19 111.6(2)
C23 C24 H24A 109.3
C23 C24 H24B 109.3
H24A C24 H24B 108.0
P2 C25 H25 106.0
C26 C25 P2 117.93(19)
C26 C25 H25 106.0
C26 C25 C30 110.7(2)
C30 C25 P2 109.43(18)
C30 C25 H25 106.0
C25 C26 H26A 109.7
C25 C26 H26B 109.7
C25 C26 C27 110.0(3)
H26A C26 H26B 108.2
C27 C26 H26A 109.7
C27 C26 H26B 109.7
C26 C27 H27A 109.0
C26 C27 H27B 109.0
H27A C27 H27B 107.8
C28 C27 C26 113.0(3)
C28 C27 H27A 109.0
C28 C27 H27B 109.0
C27 C28 H28A 109.5
C27 C28 H28B 109.5
H28A C28 H28B 108.1
C29 C28 C27 110.8(3)
C29 C28 H28A 109.5
C29 C28 H28B 109.5
C28 C29 H29A 109.4
C28 C29 H29B 109.4
C28 C29 C30 111.3(3)
H29A C29 H29B 108.0
C30 C29 H29A 109.4
C30 C29 H29B 109.4
C25 C30 H30A 109.6
C25 C30 H30B 109.6
C29 C30 C25 110.1(3)
C29 C30 H30A 109.6
C29 C30 H30B 109.6
H30A C30 H30B 108.1
P2 C31 H31 106.4
C32 C31 P2 115.4(2)
C32 C31 H31 106.4
C36 C31 P2 112.01(19)
C36 C31 H31 106.4
C36 C31 C32 109.7(2)
C31 C32 H32A 109.6
C31 C32 H32B 109.6
H32A C32 H32B 108.1
C33 C32 C31 110.2(3)
C33 C32 H32A 109.6
C33 C32 H32B 109.6
C32 C33 H33A 109.3
C32 C33 H33B 109.3
H33A C33 H33B 108.0
C34 C33 C32 111.6(3)
C34 C33 H33A 109.3
C34 C33 H33B 109.3
C33 C34 H34A 109.4
C33 C34 H34B 109.4
H34A C34 H34B 108.0
C35 C34 C33 111.3(3)
C35 C34 H34A 109.4
C35 C34 H34B 109.4
C34 C35 H35A 109.2
C34 C35 H35B 109.2
C34 C35 C36 111.9(3)
H35A C35 H35B 107.9
C36 C35 H35A 109.2
C36 C35 H35B 109.2
C31 C36 C35 111.3(3)
C31 C36 H36A 109.4
C31 C36 H36B 109.4
C35 C36 H36A 109.4
C35 C36 H36B 109.4
H36A C36 H36B 108.0
P2A Rh1A P1A 105.1(4)

loop_
_geom_bond_atom_site_label_1
_geom_bond_atom_site_label_2
_geom_bond_distance
Rh2 P3 2.3585(6)
Rh2 P4 2.3568(6)
Rh2 C69 2.204(3)
Rh2 C70 2.195(3)
Rh2 C72 2.204(3)
Rh2 C73 2.192(3)
P3 C80 1.829(3)
P3 C93 1.843(3)
P3 C99 1.859(3)
P4 C76 1.830(3)
P4 C81 1.859(3)
P4 C87 1.846(3)
C69 H69 1.0000
C69 C70 1.379(5)
C69 C74 1.537(4)
C70 H70 1.0000
C70 C71 1.534(4)
C71 H71 1.0000
C71 C72 1.535(4)
C71 C75 1.545(5)
C72 H72 1.0000
C72 C73 1.388(5)
C73 H73 1.0000
C73 C74 1.534(4)
C74 H74 1.0000
C74 C75 1.542(5)
C75 H75A 0.9900
C75 H75B 0.9900
C76 H76A 0.9900
C76 H76B 0.9900
C76 C77 1.535(4)
C77 H77A 0.9900
C77 H77B 0.9900
C77 C78 1.523(4)
C78 H78A 0.9900
C78 H78B 0.9900
C78 C79 1.517(4)
C79 H79A 0.9900
C79 H79B 0.9900
C79 C80 1.535(4)
C80 H80A 0.9900
C80 H80B 0.9900
C81 H81 1.0000
C81 C82 1.537(4)
C81 C86 1.541(4)
C82 H82A 0.9900
C82 H82B 0.9900
C82 C83 1.531(4)
C83 H83A 0.9900
C83 H83B 0.9900
C83 C84 1.518(6)
C84 H84A 0.9900
C84 H84B 0.9900
C84 C85 1.525(6)
C85 H85A 0.9900
C85 H85B 0.9900
C85 C86 1.529(4)
C86 H86A 0.9900
C86 H86B 0.9900
C87 H87 1.0000
C87 C88 1.534(4)
C87 C92 1.537(4)
C88 H88A 0.9900
C88 H88B 0.9900
C88 C89 1.530(4)
C89 H89A 0.9900
C89 H89B 0.9900
C89 C90 1.526(6)
C90 H90A 0.9900
C90 H90B 0.9900
C90 C91 1.517(5)
C91 H91A 0.9900
C91 H91B 0.9900
C91 C92 1.526(4)
C92 H92A 0.9900
C92 H92B 0.9900
C93 H93 1.0000
C93 C94 1.532(4)
C93 C98 1.539(4)
C94 H94A 0.9900
C94 H94B 0.9900
C94 C95 1.535(4)
C95 H95A 0.9900
C95 H95B 0.9900
C95 C96 1.528(6)
C96 H96A 0.9900
C96 H96B 0.9900
C96 C97 1.504(5)
C97 H97A 0.9900
C97 H97B 0.9900
C97 C98 1.527(4)
C98 H98A 0.9900
C98 H98B 0.9900
C99 H99 1.0000
C99 C100 1.535(4)
C99 C104 1.539(4)
C100 H10A 0.9900
C100 H10B 0.9900
C100 C101 1.533(4)
C101 H10C 0.9900
C101 H10D 0.9900
C101 C102 1.516(6)
C102 H10E 0.9900
C102 H10F 0.9900
C102 C103 1.525(6)
C103 H10G 0.9900
C103 H10H 0.9900
C103 C104 1.534(4)
C104 H10I 0.9900
C104 H10J 0.9900
F4 C44 1.306(4)
F5 C44 1.344(4)
F6 C44 1.335(4)
F10 C52 1.306(4)
F11 C52 1.317(4)
F12 C52 1.333(4)
F13 C59 1.332(4)
F14 C59 1.331(4)
F15 C59 1.343(3)
F16 C60 1.330(5)
F17 C60 1.307(4)
F18 C60 1.330(4)
F19 C67 1.338(4)
F20 C67 1.307(4)
F21 C67 1.326(4)
F22 C68 1.337(4)
F23 C68 1.309(4)
F24 C68 1.342(4)
C37 C38 1.400(3)
C37 C42 1.405(3)
C37 B1 1.638(3)
C38 H38 0.9500
C38 C39 1.397(4)
C39 C40 1.393(4)
C39 C43 1.495(4)
C40 H40 0.9500
C40 C41 1.381(4)
C41 C42 1.393(4)
C41 C44 1.502(4)
C42 H42 0.9500
C43 F1 1.304(5)
C43 F2 1.346(5)
C43 F3 1.318(5)
C43 F1A 1.335(8)
C43 F2A 1.256(8)
C43 F3A 1.332(8)
C45 C46 1.404(3)
C45 C50 1.399(3)
C45 B1 1.634(4)
C46 H46 0.9500
C46 C47 1.393(4)
C47 C48 1.385(4)
C47 C51 1.502(4)
C48 H48 0.9500
C48 C49 1.387(4)
C49 C50 1.396(4)
C49 C52 1.507(4)
C50 H50 0.9500
C51 F7 1.364(7)
C51 F8 1.271(6)
C51 F9 1.326(5)
C51 F7A 1.274(8)
C51 F8A 1.363(7)
C51 F9A 1.305(6)
C53 C54 1.400(3)
C53 C58 1.400(4)
C53 B1 1.649(3)
C54 H54 0.9500
C54 C55 1.398(3)
C55 C56 1.389(4)
C55 C59 1.495(4)
C56 H56 0.9500
C56 C57 1.386(4)
C57 C58 1.395(4)
C57 C60 1.505(4)
C58 H58 0.9500
C61 C62 1.400(3)
C61 C66 1.402(3)
C61 B1 1.647(3)
C62 H62 0.9500
C62 C63 1.399(4)
C63 C64 1.390(4)
C63 C67 1.497(4)
C64 H64 0.9500
C64 C65 1.388(4)
C65 C66 1.392(4)
C65 C68 1.494(4)
C66 H66 0.9500
F34 C112 1.315(4)
F35 C112 1.329(4)
F36 C112 1.343(4)
F40 C136 1.334(4)
F41 C136 1.329(4)
F42 C136 1.285(4)
F43 C127 1.316(4)
F44 C127 1.333(4)
F45 C127 1.339(4)
C105 C106 1.402(3)
C105 C110 1.407(3)
C105 B2 1.640(3)
C106 H106 0.9500
C106 C107 1.390(4)
C107 C108 1.388(4)
C107 C111 1.503(4)
C108 H108 0.9500
C108 C109 1.393(4)
C109 C110 1.388(3)
C109 C112 1.495(4)
C110 H110 0.9500
C111 F31 1.380(7)
C111 F32 1.289(6)
C111 F33 1.342(6)
C111 F31A 1.320(8)
C111 F32A 1.276(8)
C111 F33A 1.394(8)
C111 F31B 1.350(8)
C111 F32B 1.399(7)
C111 F33B 1.309(7)
C113 C114 1.404(3)
C113 C118 1.399(3)
C113 B2 1.641(3)
C114 H114 0.9500
C114 C115 1.392(4)
C115 C116 1.396(4)
C115 C119 1.493(4)
C116 H116 0.9500
C116 C117 1.382(4)
C117 C118 1.393(4)
C117 C120 1.505(4)
C118 H118 0.9500
C119 F25 1.321(6)
C119 F26 1.318(5)
C119 F27 1.387(5)
C119 F25A 1.347(6)
C119 F26A 1.316(7)
C119 F27A 1.390(7)
C119 F25B 1.429(12)
C119 F26B 1.366(11)
C119 F27B 1.314(11)
C120 F28 1.330(6)
C120 F29 1.366(6)
C120 F30 1.339(7)
C120 F28A 1.372(8)
C120 F29A 1.312(8)
C120 F30A 1.338(9)
C120 F28B 1.307(12)
C120 F29B 1.361(11)
C120 F30B 1.366(16)
C121 C122 1.400(3)
C121 C126 1.405(3)
C121 B2 1.645(3)
C122 H122 0.9500
C122 C123 1.393(3)
C123 C124 1.388(4)
C123 C127 1.497(4)
C124 H124 0.9500
C124 C125 1.385(4)
C125 C126 1.396(3)
C125 C128 1.500(4)
C126 H126 0.9500
C128 F46 1.321(6)
C128 F47 1.307(6)
C128 F48 1.419(6)
C128 F46A 1.405(9)
C128 F47A 1.249(9)
C128 F48A 1.359(9)
C128 F46B 1.318(8)
C128 F47B 1.401(9)
C128 F48B 1.322(8)
C129 C130 1.404(3)
C129 C134 1.398(3)
C129 B2 1.646(3)
C130 H130 0.9500
C130 C131 1.397(3)
C131 C132 1.377(4)
C131 C135 1.507(4)
C132 H132 0.9500
C132 C133 1.392(4)
C133 C134 1.394(3)
C133 C136 1.503(4)
C134 H134 0.9500
C135 F37 1.356(6)
C135 F38 1.318(5)
C135 F39 1.329(5)
C135 F37A 1.328(9)
C135 F38A 1.307(8)
C135 F39A 1.296(10)
Rh1 P1 2.3706(6)
Rh1 P2 2.3554(7)
Rh1 C1 2.206(3)
Rh1 C2 2.211(3)
Rh1 C4 2.188(3)
Rh1 C5 2.207(3)
P1 C8 1.834(3)
P1 C13 1.867(3)
P1 C19 1.846(3)
P2 C12 1.831(3)
P2 C25 1.855(3)
P2 C31 1.857(3)
C1 H1 1.0000
C1 C2 1.370(4)
C1 C6 1.535(4)
C2 H2 1.0000
C2 C3 1.537(4)
C3 H3 1.0000
C3 C4 1.535(4)
C3 C7 1.527(5)
C4 H4 1.0000
C4 C5 1.390(5)
C5 H5 1.0000
C5 C6 1.533(4)
C6 H6 1.0000
C6 C7 1.530(5)
C7 H7A 0.9900
C7 H7B 0.9900
C8 H8A 0.9900
C8 H8B 0.9900
C8 C9 1.537(4)
C9 H9A 0.9900
C9 H9B 0.9900
C9 C10 1.524(4)
C10 H10K 0.9900
C10 H10L 0.9900
C10 C11 1.524(4)
C11 H11A 0.9900
C11 H11B 0.9900
C11 C12 1.544(4)
C12 H12A 0.9900
C12 H12B 0.9900
C13 H13 1.0000
C13 C14 1.541(4)
C13 C18 1.538(4)
C14 H14A 0.9900
C14 H14B 0.9900
C14 C15 1.537(4)
C15 H15A 0.9900
C15 H15B 0.9900
C15 C16 1.527(5)
C16 H16A 0.9900
C16 H16B 0.9900
C16 C17 1.519(5)
C17 H17A 0.9900
C17 H17B 0.9900
C17 C18 1.532(4)
C18 H18A 0.9900
C18 H18B 0.9900
C19 H19 1.0000
C19 C20 1.540(4)
C19 C24 1.541(4)
C20 H20A 0.9900
C20 H20B 0.9900
C20 C21 1.530(4)
C21 H21A 0.9900
C21 H21B 0.9900
C21 C22 1.527(5)
C22 H22A 0.9900
C22 H22B 0.9900
C22 C23 1.511(5)
C23 H23A 0.9900
C23 H23B 0.9900
C23 C24 1.536(4)
C24 H24A 0.9900
C24 H24B 0.9900
C25 H25 1.0000
C25 C26 1.525(4)
C25 C30 1.537(4)
C26 H26A 0.9900
C26 H26B 0.9900
C26 C27 1.537(4)
C27 H27A 0.9900
C27 H27B 0.9900
C27 C28 1.525(6)
C28 H28A 0.9900
C28 H28B 0.9900
C28 C29 1.517(5)
C29 H29A 0.9900
C29 H29B 0.9900
C29 C30 1.519(4)
C30 H30A 0.9900
C30 H30B 0.9900
C31 H31 1.0000
C31 C32 1.544(4)
C31 C36 1.528(4)
C32 H32A 0.9900
C32 H32B 0.9900
C32 C33 1.536(5)
C33 H33A 0.9900
C33 H33B 0.9900
C33 C34 1.519(6)
C34 H34A 0.9900
C34 H34B 0.9900
C34 C35 1.514(6)
C35 H35A 0.9900
C35 H35B 0.9900
C35 C36 1.533(4)
C36 H36A 0.9900
C36 H36B 0.9900
Rh1A P1A 2.393(11)
Rh1A P2A 2.333(12)

loop_
_geom_torsion_atom_site_label_1
_geom_torsion_atom_site_label_2
_geom_torsion_atom_site_label_3
_geom_torsion_atom_site_label_4
_geom_torsion
Rh2 P3 C80 C79 60.5(3)
Rh2 P3 C93 C94 -170.2(2)
Rh2 P3 C93 C98 63.2(2)
Rh2 P3 C99 C100 -160.70(18)
Rh2 P3 C99 C104 -34.3(2)
Rh2 P4 C76 C77 60.0(3)
Rh2 P4 C81 C82 -160.33(17)
Rh2 P4 C81 C86 -34.0(2)
Rh2 P4 C87 C88 -169.1(2)
Rh2 P4 C87 C92 64.8(2)
Rh2 C69 C70 C71 -91.60(19)
Rh2 C69 C74 C73 4.0(3)
Rh2 C69 C74 C75 106.9(2)
Rh2 C70 C71 C72 -3.8(3)
Rh2 C70 C71 C75 -107.0(2)
Rh2 C72 C73 C74 -91.81(19)
Rh2 C73 C74 C69 -4.0(3)
Rh2 C73 C74 C75 -106.9(2)
P3 C93 C94 C95 177.9(3)
P3 C93 C98 C97 -170.7(2)
P3 C99 C100 C101 -174.3(2)
P3 C99 C104 C103 172.5(2)
P4 C76 C77 C78 -122.4(2)
P4 C81 C82 C83 -173.7(2)
P4 C81 C86 C85 172.0(2)
P4 C87 C88 C89 179.2(2)
P4 C87 C92 C91 -173.3(2)
C69 C70 C71 C72 69.4(3)
C69 C70 C71 C75 -33.7(3)
C69 C74 C75 C71 -52.1(3)
C70 C69 C74 C73 -68.4(3)
C70 C69 C74 C75 34.6(3)
C70 C71 C72 Rh2 3.8(3)
C70 C71 C72 C73 -68.3(3)
C70 C71 C75 C74 51.8(3)
C71 C72 C73 Rh2 91.21(19)
C71 C72 C73 C74 -0.6(3)
C72 C71 C75 C74 -52.2(3)
C72 C73 C74 C69 69.3(3)
C72 C73 C74 C75 -33.6(3)
C73 C74 C75 C71 51.6(3)
C74 C69 C70 Rh2 91.16(19)
C74 C69 C70 C71 -0.4(3)
C75 C71 C72 Rh2 106.7(2)
C75 C71 C72 C73 34.6(3)
C76 P4 C81 C82 -22.0(2)
C76 P4 C81 C86 104.3(2)
C76 P4 C87 C88 55.9(3)
C76 P4 C87 C92 -70.1(2)
C76 C77 C78 C79 63.3(4)
C77 C78 C79 C80 63.8(4)
C78 C79 C80 P3 -123.3(2)
C80 P3 C93 C94 55.5(3)
C80 P3 C93 C98 -71.2(2)
C80 P3 C99 C100 -22.6(2)
C80 P3 C99 C104 103.8(2)
C81 P4 C76 C77 -67.7(2)
C81 P4 C87 C88 -53.4(3)
C81 P4 C87 C92 -179.4(2)
C81 C82 C83 C84 -57.3(4)
C82 C81 C86 C85 -58.3(3)
C82 C83 C84 C85 55.2(4)
C83 C84 C85 C86 -55.2(4)
C84 C85 C86 C81 56.9(4)
C86 C81 C82 C83 58.4(3)
C87 P4 C76 C77 -177.8(2)
C87 P4 C81 C82 84.6(2)
C87 P4 C81 C86 -149.1(2)
C87 C88 C89 C90 55.8(4)
C88 C87 C92 C91 57.0(3)
C88 C89 C90 C91 -56.6(4)
C89 C90 C91 C92 57.2(4)
C90 C91 C92 C87 -57.7(4)
C92 C87 C88 C89 -55.7(4)
C93 P3 C80 C79 -177.8(2)
C93 P3 C99 C100 83.9(2)
C93 P3 C99 C104 -149.6(2)
C93 C94 C95 C96 54.9(4)
C94 C93 C98 C97 58.4(3)
C94 C95 C96 C97 -55.3(5)
C95 C96 C97 C98 56.7(4)
C96 C97 C98 C93 -58.7(4)
C98 C93 C94 C95 -56.1(4)
C99 P3 C80 C79 -67.4(2)
C99 P3 C93 C94 -54.0(3)
C99 P3 C93 C98 179.37(19)
C99 C100 C101 C102 -57.0(4)
C100 C99 C104 C103 -57.7(4)
C100 C101 C102 C103 54.9(4)
C101 C102 C103 C104 -54.1(4)
C102 C103 C104 C99 55.8(4)
C104 C99 C100 C101 58.0(3)
C37 C38 C39 C40 -0.2(4)
C37 C38 C39 C43 178.8(3)
C38 C37 C42 C41 1.0(4)
C38 C37 B1 C45 88.3(3)
C38 C37 B1 C53 -149.0(2)
C38 C37 B1 C61 -33.4(3)
C38 C39 C40 C41 1.3(4)
C38 C39 C43 F1 -3.2(6)
C38 C39 C43 F2 119.8(4)
C38 C39 C43 F3 -125.3(4)
C38 C39 C43 F1A 40.6(7)
C38 C39 C43 F2A 164.4(8)
C38 C39 C43 F3A -65.5(7)
C39 C40 C41 C42 -1.2(4)
C39 C40 C41 C44 178.3(3)
C40 C39 C43 F1 175.8(4)
C40 C39 C43 F2 -61.2(5)
C40 C39 C43 F3 53.6(5)
C40 C39 C43 F1A -140.5(7)
C40 C39 C43 F2A -16.7(8)
C40 C39 C43 F3A 113.4(7)
C40 C41 C42 C37 0.1(4)
C40 C41 C44 F4 -9.5(5)
C40 C41 C44 F5 114.0(3)
C40 C41 C44 F6 -130.1(3)
C42 C37 C38 C39 -1.0(4)
C42 C37 B1 C45 -84.1(3)
C42 C37 B1 C53 38.6(3)
C42 C37 B1 C61 154.2(2)
C42 C41 C44 F4 170.1(3)
C42 C41 C44 F5 -66.4(4)
C42 C41 C44 F6 49.4(4)
C43 C39 C40 C41 -177.7(3)
C44 C41 C42 C37 -179.5(3)
C45 C46 C47 C48 -1.0(4)
C45 C46 C47 C51 179.9(3)
C46 C45 C50 C49 -1.1(4)
C46 C45 B1 C37 -86.4(2)
C46 C45 B1 C53 152.2(2)
C46 C45 B1 C61 36.8(3)
C46 C47 C48 C49 -0.2(4)
C46 C47 C51 F7 -45.8(5)
C46 C47 C51 F8 71.4(7)
C46 C47 C51 F9 -161.2(5)
C46 C47 C51 F7A -76.3(7)
C46 C47 C51 F8A 38.9(6)
C46 C47 C51 F9A 149.7(6)
C47 C48 C49 C50 0.7(4)
C47 C48 C49 C52 -179.4(3)
C48 C47 C51 F7 135.1(5)
C48 C47 C51 F8 -107.8(6)
C48 C47 C51 F9 19.7(6)
C48 C47 C51 F7A 104.5(7)
C48 C47 C51 F8A -140.3(5)
C48 C47 C51 F9A -29.4(7)
C48 C49 C50 C45 0.0(4)
C48 C49 C52 F10 65.4(4)
C48 C49 C52 F11 -172.5(3)
C48 C49 C52 F12 -52.2(4)
C50 C45 C46 C47 1.6(4)
C50 C45 B1 C37 88.5(2)
C50 C45 B1 C53 -33.0(3)
C50 C45 B1 C61 -148.4(2)
C50 C49 C52 F10 -114.8(3)
C50 C49 C52 F11 7.4(5)
C50 C49 C52 F12 127.7(3)
C51 C47 C48 C49 178.9(3)
C52 C49 C50 C45 -179.9(2)
C53 C54 C55 C56 -1.1(4)
C53 C54 C55 C59 -177.9(2)
C54 C53 C58 C57 -1.7(4)
C54 C53 B1 C37 31.5(3)
C54 C53 B1 C45 149.2(2)
C54 C53 B1 C61 -90.5(2)
C54 C55 C56 C57 0.0(4)
C54 C55 C59 F13 -49.4(4)
C54 C55 C59 F14 71.3(4)
C54 C55 C59 F15 -168.9(2)
C55 C56 C57 C58 0.3(4)
C55 C56 C57 C60 179.9(3)
C56 C55 C59 F13 133.7(3)
C56 C55 C59 F14 -105.5(3)
C56 C55 C59 F15 14.2(4)
C56 C57 C58 C53 0.7(4)
C56 C57 C60 F16 133.2(3)
C56 C57 C60 F17 11.1(5)
C56 C57 C60 F18 -111.3(3)
C58 C53 C54 C55 2.0(4)
C58 C53 B1 C37 -154.7(2)
C58 C53 B1 C45 -37.0(3)
C58 C53 B1 C61 83.3(3)
C58 C57 C60 F16 -47.1(4)
C58 C57 C60 F17 -169.2(3)
C58 C57 C60 F18 68.4(4)
C59 C55 C56 C57 176.7(3)
C60 C57 C58 C53 -179.0(3)
C61 C62 C63 C64 0.4(4)
C61 C62 C63 C67 -176.3(2)
C62 C61 C66 C65 1.6(4)
C62 C61 B1 C37 -34.6(3)
C62 C61 B1 C45 -152.5(2)
C62 C61 B1 C53 85.9(3)
C62 C63 C64 C65 0.9(4)
C62 C63 C67 F19 -35.9(4)
C62 C63 C67 F20 84.8(4)
C62 C63 C67 F21 -153.4(3)
C63 C64 C65 C66 -0.9(4)
C63 C64 C65 C68 -179.3(3)
C64 C63 C67 F19 147.4(3)
C64 C63 C67 F20 -91.9(4)
C64 C63 C67 F21 29.9(4)
C64 C65 C66 C61 -0.4(4)
C64 C65 C68 F22 115.8(3)
C64 C65 C68 F23 -7.7(4)
C64 C65 C68 F24 -128.7(3)
C66 C61 C62 C63 -1.6(4)
C66 C61 B1 C37 151.3(2)
C66 C61 B1 C45 33.4(3)
C66 C61 B1 C53 -88.2(2)
C66 C65 C68 F22 -62.6(4)
C66 C65 C68 F23 173.9(3)
C66 C65 C68 F24 52.9(4)
C67 C63 C64 C65 177.6(3)
C68 C65 C66 C61 178.0(2)
B1 C37 C38 C39 -173.8(2)
B1 C37 C42 C41 174.0(2)
B1 C45 C46 C47 176.8(2)
B1 C45 C50 C49 -176.2(2)
B1 C53 C54 C55 176.1(2)
B1 C53 C58 C57 -175.9(2)
B1 C61 C62 C63 -175.9(2)
B1 C61 C66 C65 176.1(2)
C105 C106 C107 C108 -0.5(4)
C105 C106 C107 C111 -178.9(3)
C106 C105 C110 C109 -1.3(4)
C106 C105 B2 C113 -87.3(2)
C106 C105 B2 C121 35.7(3)
C106 C105 B2 C129 151.7(2)
C106 C107 C108 C109 -0.6(4)
C106 C107 C111 F31 -48.2(5)
C106 C107 C111 F32 70.7(5)
C106 C107 C111 F33 -164.1(5)
C106 C107 C111 F31A -132.1(7)
C106 C107 C111 F32A -4.9(9)
C106 C107 C111 F33A 112.8(6)
C106 C107 C111 F31B -75.8(5)
C106 C107 C111 F32B 36.7(6)
C106 C107 C111 F33B 158.1(5)
C107 C108 C109 C110 0.8(4)
C107 C108 C109 C112 -179.0(3)
C108 C107 C111 F31 133.4(4)
C108 C107 C111 F32 -107.7(5)
C108 C107 C111 F33 17.5(6)
C108 C107 C111 F31A 49.5(8)
C108 C107 C111 F32A 176.7(8)
C108 C107 C111 F33A -65.6(6)
C108 C107 C111 F31B 105.8(5)
C108 C107 C111 F32B -141.7(6)
C108 C107 C111 F33B -20.4(6)
C108 C109 C110 C105 0.2(4)
C108 C109 C112 F34 -179.9(3)
C108 C109 C112 F35 -57.0(4)
C108 C109 C112 F36 59.5(4)
C110 C105 C106 C107 1.4(4)
C110 C105 B2 C113 86.1(2)
C110 C105 B2 C121 -150.9(2)
C110 C105 B2 C129 -34.9(3)
C110 C109 C112 F34 0.3(4)
C110 C109 C112 F35 123.2(3)
C110 C109 C112 F36 -120.3(3)
C111 C107 C108 C109 177.8(3)
C112 C109 C110 C105 180.0(2)
C113 C114 C115 C116 0.4(4)
C113 C114 C115 C119 179.4(3)
C114 C113 C118 C117 1.4(4)
C114 C113 B2 C105 87.0(3)
C114 C113 B2 C121 -34.4(3)
C114 C113 B2 C129 -150.8(2)
C114 C115 C116 C117 0.4(4)
C114 C115 C119 F25 112.0(4)
C114 C115 C119 F26 -12.8(5)
C114 C115 C119 F27 -131.7(3)
C114 C115 C119 F25A 15.4(5)
C114 C115 C119 F26A -109.0(4)
C114 C115 C119 F27A 134.0(4)
C114 C115 C119 F25B 45.6(9)
C114 C115 C119 F26B -55.7(10)
C114 C115 C119 F27B 159.4(11)
C115 C116 C117 C118 -0.3(4)
C115 C116 C117 C120 177.7(3)
C116 C115 C119 F25 -68.9(4)
C116 C115 C119 F26 166.3(4)
C116 C115 C119 F27 47.3(4)
C116 C115 C119 F25A -165.6(4)
C116 C115 C119 F26A 70.1(4)
C116 C115 C119 F27A -47.0(5)
C116 C115 C119 F25B -135.4(9)
C116 C115 C119 F26B 123.4(9)
C116 C115 C119 F27B -21.5(11)
C116 C117 C118 C113 -0.6(4)
C116 C117 C120 F28 -9.0(6)
C116 C117 C120 F29 -126.6(4)
C116 C117 C120 F30 114.7(4)
C116 C117 C120 F28A 26.0(6)
C116 C117 C120 F29A -98.2(6)
C116 C117 C120 F30A 141.3(5)
C116 C117 C120 F28B 76.2(10)
C116 C117 C120 F29B -45.0(11)
C116 C117 C120 F30B -161.7(11)
C118 C113 C114 C115 -1.3(4)
C118 C113 B2 C105 -85.9(2)
C118 C113 B2 C121 152.7(2)
C118 C113 B2 C129 36.3(3)
C118 C117 C120 F28 169.0(5)
C118 C117 C120 F29 51.4(5)
C118 C117 C120 F30 -67.3(5)
C118 C117 C120 F28A -156.0(5)
C118 C117 C120 F29A 79.9(6)
C118 C117 C120 F30A -40.7(6)
C118 C117 C120 F28B -105.8(10)
C118 C117 C120 F29B 133.0(10)
C118 C117 C120 F30B 16.4(11)
C119 C115 C116 C117 -178.6(3)
C120 C117 C118 C113 -178.6(3)
C121 C122 C123 C124 0.2(4)
C121 C122 C123 C127 -177.5(2)
C122 C121 C126 C125 0.6(4)
C122 C121 B2 C105 -151.6(2)
C122 C121 B2 C113 -34.0(3)
C122 C121 B2 C129 86.7(2)
C122 C123 C124 C125 0.5(4)
C122 C123 C127 F43 89.3(4)
C122 C123 C127 F44 -149.5(3)
C122 C123 C127 F45 -31.8(4)
C123 C124 C125 C126 -0.6(4)
C123 C124 C125 C128 -180.0(3)
C124 C123 C127 F43 -88.4(4)
C124 C123 C127 F44 32.7(4)
C124 C123 C127 F45 150.5(3)
C124 C125 C126 C121 0.0(4)
C124 C125 C128 F46 117.7(4)
C124 C125 C128 F47 -14.0(5)
C124 C125 C128 F48 -127.4(4)
C124 C125 C128 F46A 37.0(7)
C124 C125 C128 F47A -85.0(7)
C124 C125 C128 F48A 147.5(7)
C124 C125 C128 F46B 75.5(6)
C124 C125 C128 F47B -41.8(6)
C124 C125 C128 F48B -153.5(6)
C126 C121 C122 C123 -0.7(4)
C126 C121 B2 C105 34.8(3)
C126 C121 B2 C113 152.5(2)
C126 C121 B2 C129 -86.8(2)
C126 C125 C128 F46 -61.7(5)
C126 C125 C128 F47 166.7(4)
C126 C125 C128 F48 53.2(4)
C126 C125 C128 F46A -142.4(6)
C126 C125 C128 F47A 95.6(7)
C126 C125 C128 F48A -31.9(7)
C126 C125 C128 F46B -103.9(6)
C126 C125 C128 F47B 138.8(5)
C126 C125 C128 F48B 27.1(6)
C127 C123 C124 C125 178.2(3)
C128 C125 C126 C121 179.4(3)
C129 C130 C131 C132 -0.2(4)
C129 C130 C131 C135 -179.0(2)
C130 C129 C134 C133 -1.1(4)
C130 C129 B2 C105 153.0(2)
C130 C129 B2 C113 35.7(3)
C130 C129 B2 C121 -86.6(2)
C130 C131 C132 C133 -0.3(4)
C130 C131 C135 F37 -63.0(5)
C130 C131 C135 F38 177.6(5)
C130 C131 C135 F39 52.9(5)
C130 C131 C135 F37A -152.8(7)
C130 C131 C135 F38A 90.4(8)
C130 C131 C135 F39A -35.9(8)
C131 C132 C133 C134 0.2(4)
C131 C132 C133 C136 179.2(3)
C132 C131 C135 F37 118.3(5)
C132 C131 C135 F38 -1.1(6)
C132 C131 C135 F39 -125.8(5)
C132 C131 C135 F37A 28.5(8)
C132 C131 C135 F38A -88.3(8)
C132 C131 C135 F39A 145.3(7)
C132 C133 C134 C129 0.6(4)
C132 C133 C136 F40 150.2(3)
C132 C133 C136 F41 35.5(4)
C132 C133 C136 F42 -88.5(4)
C134 C129 C130 C131 0.9(4)
C134 C129 B2 C105 -34.5(3)
C134 C129 B2 C113 -151.8(2)
C134 C129 B2 C121 85.9(2)
C134 C133 C136 F40 -30.8(4)
C134 C133 C136 F41 -145.5(3)
C134 C133 C136 F42 90.6(4)
C135 C131 C132 C133 178.4(3)
C136 C133 C134 C129 -178.4(3)
B2 C105 C106 C107 175.3(2)
B2 C105 C110 C109 -175.1(2)
B2 C113 C114 C115 -174.5(2)
B2 C113 C118 C117 174.7(2)
B2 C121 C122 C123 -174.6(2)
B2 C121 C126 C125 174.6(2)
B2 C129 C130 C131 173.9(2)
B2 C129 C134 C133 -173.9(2)
Rh1 P1 C8 C9 59.6(3)
Rh1 P1 C13 C14 -161.42(18)
Rh1 P1 C13 C18 -34.6(2)
Rh1 P1 C19 C20 -171.2(2)
Rh1 P1 C19 C24 62.66(19)
Rh1 P2 C12 C11 62.2(2)
Rh1 P2 C25 C26 -168.1(2)
Rh1 P2 C25 C30 64.2(2)
Rh1 P2 C31 C32 -159.74(19)
Rh1 P2 C31 C36 -33.3(2)
Rh1 C1 C2 C3 90.96(18)
Rh1 C1 C6 C5 -3.3(3)
Rh1 C1 C6 C7 -106.2(2)
Rh1 C2 C3 C4 4.3(2)
Rh1 C2 C3 C7 106.6(2)
Rh1 C4 C5 C6 91.80(19)
Rh1 C5 C6 C1 3.3(3)
Rh1 C5 C6 C7 106.3(2)
P1 C8 C9 C10 -119.8(2)
P1 C13 C14 C15 -175.1(2)
P1 C13 C18 C17 172.5(2)
P1 C19 C20 C21 177.2(2)
P1 C19 C24 C23 -169.6(2)
P2 C25 C26 C27 177.0(2)
P2 C25 C30 C29 -169.4(2)
P2 C31 C32 C33 -175.0(2)
P2 C31 C36 C35 173.8(2)
C1 C2 C3 C4 -68.3(3)
C1 C2 C3 C7 34.0(3)
C1 C6 C7 C3 50.7(3)
C2 C1 C6 C5 70.0(3)
C2 C1 C6 C7 -32.9(3)
C2 C3 C4 Rh1 -4.4(2)
C2 C3 C4 C5 69.1(3)
C2 C3 C7 C6 -51.5(3)
C3 C4 C5 Rh1 -91.87(19)
C3 C4 C5 C6 -0.1(3)
C4 C3 C7 C6 52.5(3)
C4 C5 C6 C1 -68.6(3)
C4 C5 C6 C7 34.4(3)
C5 C6 C7 C3 -53.1(3)
C6 C1 C2 Rh1 -91.5(2)
C6 C1 C2 C3 -0.6(3)
C7 C3 C4 Rh1 -107.8(2)
C7 C3 C4 C5 -34.3(3)
C8 P1 C13 C14 -22.0(2)
C8 P1 C13 C18 104.8(2)
C8 P1 C19 C20 53.1(2)
C8 P1 C19 C24 -73.1(2)
C8 C9 C10 C11 62.1(3)
C9 C10 C11 C12 65.2(3)
C10 C11 C12 P2 -127.0(2)
C12 P2 C25 C26 58.8(2)
C12 P2 C25 C30 -68.8(2)
C12 P2 C31 C32 -23.2(2)
C12 P2 C31 C36 103.2(2)
C13 P1 C8 C9 -67.9(2)
C13 P1 C19 C20 -56.7(2)
C13 P1 C19 C24 177.09(18)
C13 C14 C15 C16 -55.5(4)
C14 C13 C18 C17 -58.0(3)
C14 C15 C16 C17 53.9(4)
C15 C16 C17 C18 -54.4(4)
C16 C17 C18 C13 56.7(4)
C18 C13 C14 C15 57.3(3)
C19 P1 C8 C9 -179.7(2)
C19 P1 C13 C14 85.6(2)
C19 P1 C13 C18 -147.62(19)
C19 C20 C21 C22 55.3(4)
C20 C19 C24 C23 58.5(3)
C20 C21 C22 C23 -53.2(4)
C21 C22 C23 C24 52.6(4)
C22 C23 C24 C19 -56.2(3)
C24 C19 C20 C21 -57.1(3)
C25 P2 C12 C11 -176.0(2)
C25 P2 C31 C32 84.8(2)
C25 P2 C31 C36 -148.7(2)
C25 C26 C27 C28 53.8(4)
C26 C25 C30 C29 58.9(3)
C26 C27 C28 C29 -53.5(4)
C27 C28 C29 C30 55.5(4)
C28 C29 C30 C25 -58.5(4)
C30 C25 C26 C27 -55.9(3)
C31 P2 C12 C11 -65.3(2)
C31 P2 C25 C26 -51.9(3)
C31 P2 C25 C30 -179.57(19)
C31 C32 C33 C34 -57.1(4)
C32 C31 C36 C35 -56.7(4)
C32 C33 C34 C35 55.3(4)
C33 C34 C35 C36 -54.2(5)
C34 C35 C36 C31 55.5(4)
C36 C31 C32 C33 57.4(3)
